data_7000003
loop_
_publ_author_name
'Scheibitz, Matthias'
'Heilmann, Julia B.'
'Winter, Rainer F.'
'Bolte, Michael'
'Bats, Jan W.'
'Wagner, Matthias'

_publ_section_title
;
 Electronic interactions in oligoferrocenes with cationic, neutral and
 anionic four-coordinate boron bridges.
;
_journal_issue 1
_journal_name_full 'Dalton transactions (Cambridge, England : 2003)'
_journal_page_first 159
_journal_page_last 170
_journal_paper_doi 10.1039/b413581d
_journal_year 2005
_chemical_formula_sum 'C39 H32.5 B F Fe2.25 N2'
_chemical_formula_weight 684.64
_chemical_name_common 'compound 10'
_chemical_name_systematic
;
compound 10
;
_space_group_IT_number 14
_symmetry_cell_setting monoclinic
_symmetry_space_group_name_Hall '-P 2ybc'
_symmetry_space_group_name_H-M 'P 1 21/c 1'
_atom_sites_solution_hydrogens geom
_atom_sites_solution_primary direct
_atom_sites_solution_secondary difmap
_audit_creation_method SHELXL-97
_cell_angle_alpha 90.00
_cell_angle_beta 101.133(10)
_cell_angle_gamma 90.00
_cell_formula_units_Z 8
_cell_length_a 9.1241(12)
_cell_length_b 29.760(3)
_cell_length_c 23.503(3)
_cell_measurement_reflns_used 10139
_cell_measurement_temperature 173(2)
_cell_measurement_theta_max 25.3
_cell_measurement_theta_min 3.4
_cell_volume 6261.7(13)
_computing_cell_refinement 'X-Area (Stoe & Cie, 2001)'
_computing_data_collection 'X-Area (Stoe & Cie, 2001)'
_computing_data_reduction 'X-Area (Stoe & Cie, 2001)'
_computing_molecular_graphics 'XP in SHELXTL-Plus (Sheldrick, 1991)'
_computing_structure_refinement 'SHELXL-97 (Sheldrick, 1997)'
_computing_structure_solution 'SHELXS-97 (Sheldrick, 1990)'
_diffrn_ambient_temperature 173(2)
_diffrn_measured_fraction_theta_full 0.997
_diffrn_measured_fraction_theta_max 0.984
_diffrn_measurement_device_type 'STOE IPDS II two-circle-diffractometer'
_diffrn_measurement_method \w
_diffrn_radiation_monochromator graphite
_diffrn_radiation_source 'fine-focus sealed tube'
_diffrn_radiation_type MoK\a
_diffrn_radiation_wavelength 0.71073
_diffrn_reflns_av_R_equivalents 0.2293
_diffrn_reflns_av_sigmaI/netI 0.2439
_diffrn_reflns_limit_h_max 11
_diffrn_reflns_limit_h_min -11
_diffrn_reflns_limit_k_max 36
_diffrn_reflns_limit_k_min -34
_diffrn_reflns_limit_l_max 28
_diffrn_reflns_limit_l_min -28
_diffrn_reflns_number 54585
_diffrn_reflns_theta_full 25.00
_diffrn_reflns_theta_max 25.70
_diffrn_reflns_theta_min 3.43
_diffrn_standards_decay_% 0
_diffrn_standards_interval_time 0
_diffrn_standards_number 0
_exptl_absorpt_coefficient_mu 1.076
_exptl_absorpt_correction_T_max 0.9482
_exptl_absorpt_correction_T_min 0.7247
_exptl_absorpt_correction_type multi-scan
_exptl_absorpt_process_details 'MULABS (Spek, 1990; Blessing, 1995)'
_exptl_crystal_colour red
_exptl_crystal_density_diffrn 1.452
_exptl_crystal_density_method 'not measured'
_exptl_crystal_description needle
_exptl_crystal_F_000 2824
_exptl_crystal_size_max 0.32
_exptl_crystal_size_mid 0.06
_exptl_crystal_size_min 0.05
_refine_diff_density_max 0.409
_refine_diff_density_min -0.426
_refine_diff_density_rms 0.078
_refine_ls_extinction_method none
_refine_ls_goodness_of_fit_ref 0.740
_refine_ls_hydrogen_treatment mixed
_refine_ls_matrix_type full
_refine_ls_number_parameters 827
_refine_ls_number_reflns 11719
_refine_ls_number_restraints 8
_refine_ls_restrained_S_all 0.740
_refine_ls_R_factor_all 0.1783
_refine_ls_R_factor_gt 0.0620
_refine_ls_shift/su_max 0.000
_refine_ls_shift/su_mean 0.000
_refine_ls_structure_factor_coef Fsqd
_refine_ls_weighting_details 'calc w=1/[\s^2^(Fo^2^)+(0.0277P)^2^+0.0000P] where P=(Fo^2^+2Fc^2^)/3'
_refine_ls_weighting_scheme calc
_refine_ls_wR_factor_gt 0.0959
_refine_ls_wR_factor_ref 0.1316
_reflns_number_gt 4710
_reflns_number_total 11719
_reflns_threshold_expression >2sigma(I)
_cod_data_source_file b413581d.txt
_cod_data_source_block wa350_compound_10
_cod_depositor_comments
;
The following automatic conversions were performed:
'_symmetry_cell_setting' value 'Monoclinic' changed to 'monoclinic'
according to '/home/saulius/struct/CIF-dictionaries/cif_core.dic'
dictionary named 'cif_core.dic' version 2.4.1 from 2010-06-29.

Automatic conversion script
Id: cif_fix_enum 1527 2010-12-29 10:47:43Z saulius 
;
_cod_original_sg_symbol_H-M 'P 21/c'
_cod_original_formula_sum 'C39 H32.50 B F Fe2.25 N2'
_cod_database_code 7000003

loop_
_symmetry_equiv_pos_as_xyz
'x, y, z'
'-x, y+1/2, -z+1/2'
'-x, -y, -z'
'x, -y-1/2, z-1/2'

loop_
_atom_site_label
_atom_site_type_symbol
_atom_site_fract_x
_atom_site_fract_y
_atom_site_fract_z
_atom_site_U_iso_or_equiv
_atom_site_adp_type
_atom_site_occupancy
_atom_site_symmetry_multiplicity
_atom_site_calc_flag
_atom_site_refinement_flags
_atom_site_disorder_assembly
_atom_site_disorder_group
Fe1 Fe 0.49406(11) 0.34670(3) 0.50031(5) 0.0291(2) Uani 1 1 d . . .
Fe2 Fe -0.04439(10) 0.24497(3) 0.44020(5) 0.0290(2) Uani 1 1 d . . .
B1 B 0.2449(8) 0.2955(2) 0.3958(4) 0.0277(18) Uani 1 1 d . . .
N11 N 0.2590(5) 0.33782(17) 0.3545(2) 0.0260(13) Uani 1 1 d . . .
C12 C 0.3348(7) 0.3285(2) 0.3120(3) 0.0299(16) Uani 1 1 d . . .
C13 C 0.3624(8) 0.3615(3) 0.2740(3) 0.0389(19) Uani 1 1 d . . .
H13 H 0.4178 0.3546 0.2448 0.047 Uiso 1 1 calc R . .
C14 C 0.3090(7) 0.4043(2) 0.2788(4) 0.0391(19) Uani 1 1 d . . .
H14 H 0.3262 0.4273 0.2528 0.047 Uiso 1 1 calc R . .
C15 C 0.2305(8) 0.4133(3) 0.3218(4) 0.0381(18) Uani 1 1 d . . .
H15 H 0.1922 0.4426 0.3254 0.046 Uiso 1 1 calc R . .
C16 C 0.2071(7) 0.3798(2) 0.3597(3) 0.0335(17) Uani 1 1 d . . .
H16 H 0.1540 0.3864 0.3897 0.040 Uiso 1 1 calc R . .
N21 N 0.3360(5) 0.26265(17) 0.3633(2) 0.0271(13) Uani 1 1 d . . .
C22 C 0.3812(7) 0.2814(2) 0.3167(3) 0.0306(16) Uani 1 1 d . . .
C23 C 0.4530(7) 0.2512(3) 0.2875(3) 0.0392(18) Uani 1 1 d . . .
H23 H 0.4952 0.2565 0.2542 0.047 Uiso 1 1 calc R . .
C24 C 0.4501(7) 0.2095(3) 0.3186(3) 0.0366(18) Uani 1 1 d . . .
C25 C 0.3748(7) 0.2182(2) 0.3647(3) 0.0285(16) Uani 1 1 d . . .
C26 C 0.3531(7) 0.1847(2) 0.4029(4) 0.0352(18) Uani 1 1 d . . .
H26 H 0.3026 0.1912 0.4337 0.042 Uiso 1 1 calc R . .
C27 C 0.4048(8) 0.1421(3) 0.3963(4) 0.040(2) Uani 1 1 d . . .
H27 H 0.3903 0.1186 0.4221 0.048 Uiso 1 1 calc R . .
C28 C 0.4796(8) 0.1342(3) 0.3505(4) 0.041(2) Uani 1 1 d . . .
F28 F 0.5313(5) 0.09146(15) 0.3451(3) 0.0671(15) Uani 1 1 d . . .
C29 C 0.5044(8) 0.1660(3) 0.3121(4) 0.048(2) Uani 1 1 d . . .
H29 H 0.5565 0.1591 0.2819 0.057 Uiso 1 1 calc R . .
C51 C 0.3223(6) 0.3040(2) 0.4613(3) 0.0296(16) Uani 1 1 d . . .
C55 C 0.2764(7) 0.3334(2) 0.5028(3) 0.0322(17) Uani 1 1 d . . .
H55 H 0.1965 0.3543 0.4947 0.039 Uiso 1 1 calc R . .
C54 C 0.3689(8) 0.3263(3) 0.5578(3) 0.0403(19) Uani 1 1 d . . .
H54 H 0.3614 0.3415 0.5927 0.048 Uiso 1 1 calc R . .
C53 C 0.4731(8) 0.2931(3) 0.5517(4) 0.0397(18) Uani 1 1 d . . .
H53 H 0.5486 0.2816 0.5818 0.048 Uiso 1 1 calc R . .
C52 C 0.4461(7) 0.2796(2) 0.4930(3) 0.0286(16) Uani 1 1 d . . .
H52 H 0.5020 0.2576 0.4771 0.034 Uiso 1 1 calc R . .
C61 C 0.5865(8) 0.3776(2) 0.4380(4) 0.0390(19) Uani 1 1 d . . .
H61 H 0.5644 0.3711 0.3977 0.047 Uiso 1 1 calc R . .
C65 C 0.5109(8) 0.4095(3) 0.4671(4) 0.041(2) Uani 1 1 d . . .
H65 H 0.4304 0.4282 0.4496 0.049 Uiso 1 1 calc R . .
C64 C 0.5760(8) 0.4085(3) 0.5263(4) 0.042(2) Uani 1 1 d . . .
H64 H 0.5464 0.4260 0.5560 0.050 Uiso 1 1 calc R . .
C63 C 0.6946(8) 0.3766(3) 0.5339(4) 0.041(2) Uani 1 1 d . . .
H63 H 0.7592 0.3694 0.5695 0.050 Uiso 1 1 calc R . .
C62 C 0.6992(7) 0.3576(3) 0.4793(4) 0.0406(19) Uani 1 1 d . . .
H62 H 0.7670 0.3351 0.4718 0.049 Uiso 1 1 calc R . .
C31 C 0.0712(7) 0.2794(2) 0.3861(3) 0.0254(15) Uani 1 1 d . . .
C35 C -0.0525(7) 0.3046(2) 0.3983(3) 0.0294(16) Uani 1 1 d . . .
H35 H -0.0446 0.3334 0.4160 0.035 Uiso 1 1 calc R . .
C34 C -0.1869(7) 0.2812(2) 0.3808(3) 0.0350(17) Uani 1 1 d . . .
H34 H -0.2836 0.2906 0.3851 0.042 Uiso 1 1 calc R . .
C33 C -0.1492(7) 0.2408(2) 0.3552(3) 0.0349(17) Uani 1 1 d . . .
H33 H -0.2180 0.2184 0.3379 0.042 Uiso 1 1 calc R . .
C32 C 0.0065(7) 0.2392(2) 0.3595(3) 0.0327(17) Uani 1 1 d . . .
H32 H 0.0602 0.2151 0.3466 0.039 Uiso 1 1 calc R . .
C41 C 0.1029(8) 0.2247(2) 0.5127(3) 0.0375(18) Uani 1 1 d . . .
H41 H 0.2084 0.2281 0.5200 0.045 Uiso 1 1 calc R . .
C45 C 0.0000(7) 0.2563(3) 0.5268(3) 0.0383(18) Uani 1 1 d . . .
H45 H 0.0232 0.2848 0.5443 0.046 Uiso 1 1 calc R . .
C44 C -0.1450(8) 0.2373(3) 0.5095(4) 0.044(2) Uani 1 1 d . . .
H44 H -0.2363 0.2507 0.5144 0.053 Uiso 1 1 calc R . .
C43 C -0.1300(8) 0.1956(3) 0.4844(4) 0.048(2) Uani 1 1 d . . .
H43 H -0.2096 0.1760 0.4686 0.058 Uiso 1 1 calc R . .
C42 C 0.0229(8) 0.1874(2) 0.4861(4) 0.041(2) Uani 1 1 d . . .
H42 H 0.0644 0.1613 0.4720 0.050 Uiso 1 1 calc R . .
Fe1A Fe 0.58942(10) 0.10658(4) 0.58222(5) 0.0307(2) Uani 1 1 d . . .
Fe2A Fe 1.05882(11) -0.02997(4) 0.63615(5) 0.0378(3) Uani 1 1 d . . .
B1A B 0.8970(8) 0.0661(3) 0.6686(4) 0.0310(18) Uani 1 1 d . . .
N11A N 0.9565(6) 0.11774(18) 0.6789(3) 0.0276(13) Uani 1 1 d . . .
C12A C 0.9218(7) 0.1353(2) 0.7276(3) 0.0286(16) Uani 1 1 d . . .
C13A C 0.9616(8) 0.1794(2) 0.7436(3) 0.0356(18) Uani 1 1 d . . .
H13A H 0.9361 0.1922 0.7775 0.043 Uiso 1 1 calc R . .
C14A C 1.0380(8) 0.2039(3) 0.7098(4) 0.044(2) Uani 1 1 d . . .
H14A H 1.0663 0.2339 0.7202 0.053 Uiso 1 1 calc R . .
C15A C 1.0741(8) 0.1854(3) 0.6609(4) 0.042(2) Uani 1 1 d . . .
H15A H 1.1280 0.2025 0.6376 0.050 Uiso 1 1 calc R . .
C16A C 1.0315(7) 0.1422(2) 0.6460(3) 0.0310(16) Uani 1 1 d . . .
H16A H 1.0555 0.1294 0.6120 0.037 Uiso 1 1 calc R . .
N21A N 0.8342(5) 0.06276(18) 0.7244(2) 0.0249(12) Uani 1 1 d . . .
C22A C 0.8441(6) 0.1024(2) 0.7551(3) 0.0281(15) Uani 1 1 d . . .
C23A C 0.7767(7) 0.0995(2) 0.8034(3) 0.0339(17) Uani 1 1 d . . .
H23A H 0.7704 0.1222 0.8313 0.041 Uiso 1 1 calc R . .
C24A C 0.7200(7) 0.0554(2) 0.8018(3) 0.0298(16) Uani 1 1 d . . .
C25A C 0.7571(7) 0.0327(2) 0.7527(3) 0.0313(16) Uani 1 1 d . . .
C26A C 0.7179(7) -0.0116(2) 0.7394(3) 0.0367(18) Uani 1 1 d . . .
H26A H 0.7433 -0.0258 0.7064 0.044 Uiso 1 1 calc R . .
C27A C 0.6404(8) -0.0343(3) 0.7756(4) 0.0435(19) Uani 1 1 d . . .
H27A H 0.6121 -0.0647 0.7679 0.052 Uiso 1 1 calc R . .
C28A C 0.6041(9) -0.0125(3) 0.8231(4) 0.047(2) Uani 1 1 d . . .
F28A F 0.5243(6) -0.03605(18) 0.8573(2) 0.0710(16) Uani 1 1 d . . .
C29A C 0.6398(8) 0.0312(3) 0.8374(3) 0.0414(19) Uani 1 1 d . . .
H29A H 0.6117 0.0448 0.8703 0.050 Uiso 1 1 calc R . .
C31A C 0.7689(7) 0.0638(2) 0.6106(3) 0.0299(16) Uani 1 1 d . . .
C32A C 0.7721(7) 0.0806(3) 0.5539(3) 0.0374(18) Uani 1 1 d . . .
H32A H 0.8530 0.0968 0.5436 0.045 Uiso 1 1 calc R . .
C33A C 0.6384(8) 0.0698(3) 0.5153(4) 0.048(2) Uani 1 1 d . . .
H33A H 0.6124 0.0778 0.4755 0.058 Uiso 1 1 calc R . .
C34A C 0.5502(8) 0.0447(3) 0.5476(4) 0.042(2) Uani 1 1 d . . .
H34A H 0.4544 0.0323 0.5328 0.050 Uiso 1 1 calc R . .
C35A C 0.6282(7) 0.0411(2) 0.6050(4) 0.0349(18) Uani 1 1 d . . .
H35A H 0.5934 0.0259 0.6355 0.042 Uiso 1 1 calc R . .
C41A C 0.6176(9) 0.1723(3) 0.6062(4) 0.049(2) Uani 1 1 d . . .
H41A H 0.7089 0.1885 0.6123 0.058 Uiso 1 1 calc R . .
C42A C 0.5159(10) 0.1684(3) 0.5522(4) 0.053(2) Uani 1 1 d . . .
H42A H 0.5267 0.1810 0.5161 0.064 Uiso 1 1 calc R . .
C43A C 0.3968(8) 0.1422(3) 0.5632(4) 0.047(2) Uani 1 1 d . . .
H43A H 0.3107 0.1341 0.5354 0.057 Uiso 1 1 calc R . .
C44A C 0.4251(8) 0.1300(3) 0.6209(4) 0.046(2) Uani 1 1 d . . .
H44A H 0.3622 0.1119 0.6392 0.055 Uiso 1 1 calc R . .
C45A C 0.5630(8) 0.1489(2) 0.6482(4) 0.0381(18) Uani 1 1 d . . .
H45A H 0.6091 0.1460 0.6879 0.046 Uiso 1 1 calc R . .
C51A C 1.0390(7) 0.0343(2) 0.6671(3) 0.0310(16) Uani 1 1 d . . .
C52A C 1.1306(7) 0.0333(3) 0.6238(4) 0.0387(18) Uani 1 1 d . . .
H52A H 1.1124 0.0493 0.5882 0.046 Uiso 1 1 calc R . .
C53A C 1.2542(7) 0.0038(3) 0.6439(4) 0.045(2) Uani 1 1 d . . .
H53A H 1.3325 -0.0030 0.6238 0.054 Uiso 1 1 calc R . .
C54A C 1.2399(7) -0.0129(2) 0.6971(4) 0.044(2) Uani 1 1 d . . .
H54A H 1.3074 -0.0330 0.7201 0.053 Uiso 1 1 calc R . .
C55A C 1.1087(7) 0.0047(2) 0.7121(3) 0.0357(17) Uani 1 1 d . . .
H55A H 1.0728 -0.0020 0.7465 0.043 Uiso 1 1 calc R . .
C61A C 0.8534(10) -0.0549(3) 0.6014(4) 0.053(2) Uani 1 1 d . . .
H61A H 0.7611 -0.0399 0.6005 0.064 Uiso 1 1 calc R . .
C62A C 0.9450(17) -0.0524(4) 0.5582(5) 0.095(4) Uani 1 1 d . . .
H62A H 0.9268 -0.0359 0.5230 0.114 Uiso 1 1 calc R . .
C63A C 1.0696(14) -0.0804(4) 0.5805(6) 0.079(4) Uani 1 1 d . . .
H63A H 1.1505 -0.0858 0.5613 0.095 Uiso 1 1 calc R . .
C64A C 1.0584(10) -0.0986(3) 0.6327(6) 0.071(3) Uani 1 1 d . . .
H64A H 1.1282 -0.1179 0.6561 0.086 Uiso 1 1 calc R . .
C65A C 0.9249(8) -0.0832(3) 0.6446(4) 0.050(2) Uani 1 1 d . . .
H65A H 0.8869 -0.0911 0.6782 0.060 Uiso 1 1 calc R . .
Fe5 Fe 1.0000 1.0000 0.0000 0.0699(6) Uani 1 2 d S . .
C71 C 0.8474(14) 0.9887(4) 0.0495(8) 0.072(4) Uani 0.83 1 d P . .
H71 H 0.8049 1.0117 0.0692 0.086 Uiso 0.83 1 calc PR . .
C72 C 0.9660(12) 0.9705(4) 0.0742(6) 0.058(3) Uani 0.83 1 d P . .
H72 H 1.0125 0.9783 0.1126 0.070 Uiso 0.83 1 calc PR . .
C73 C 1.0188(17) 0.9425(5) 0.0468(8) 0.074(4) Uani 0.83 1 d P . .
H73 H 1.1097 0.9277 0.0628 0.089 Uiso 0.83 1 calc PR . .
C74 C 0.9527(18) 0.9341(5) -0.0011(11) 0.092(6) Uani 0.83 1 d P . .
H74 H 0.9920 0.9121 -0.0234 0.110 Uiso 0.83 1 calc PR . .
C75 C 0.8418(19) 0.9521(6) -0.0209(8) 0.080(5) Uani 0.83 1 d P . .
H75 H 0.7951 0.9440 -0.0592 0.096 Uiso 0.83 1 calc PR . .
C76 C 0.7855(18) 0.9783(6) 0.0019(10) 0.092(6) Uani 0.83 1 d P . .
H76 H 0.6933 0.9915 -0.0160 0.111 Uiso 0.83 1 calc PR . .
C81 C 0.002(2) 0.8577(8) 0.8076(11) 0.27(2) Uani 1 1 d D . .
C82 C 0.107(3) 0.8262(9) 0.8064(12) 0.263(19) Uani 1 1 d D . .
H82 H 0.0732 0.7959 0.8033 0.316 Uiso 1 1 calc R . .
C83 C 0.258(3) 0.8328(7) 0.8092(8) 0.195(10) Uani 1 1 d D . .
H83 H 0.3273 0.8090 0.8086 0.234 Uiso 1 1 calc R . .
C84 C 0.298(2) 0.8784(5) 0.8129(7) 0.111(5) Uani 1 1 d D . .
H84 H 0.3992 0.8866 0.8134 0.134 Uiso 1 1 calc R . .
C85 C 0.1952(18) 0.9114(5) 0.8158(6) 0.111(5) Uani 1 1 d D . .
H85 H 0.2235 0.9422 0.8171 0.133 Uiso 1 1 calc R . .
C86 C 0.0523(17) 0.8995(6) 0.8167(7) 0.148(8) Uani 1 1 d D . .
H86 H -0.0152 0.9221 0.8242 0.177 Uiso 1 1 calc R . .
C87 C -0.1509(17) 0.8439(8) 0.8050(12) 0.233(14) Uani 1 1 d D . .
H87A H -0.1975 0.8373 0.7647 0.350 Uiso 1 1 calc R . .
H87B H -0.2060 0.8681 0.8198 0.350 Uiso 1 1 calc R . .
H87C H -0.1530 0.8169 0.8288 0.350 Uiso 1 1 calc R . .

loop_
_atom_site_aniso_label
_atom_site_aniso_U_11
_atom_site_aniso_U_22
_atom_site_aniso_U_33
_atom_site_aniso_U_23
_atom_site_aniso_U_13
_atom_site_aniso_U_12
Fe1 0.0271(5) 0.0324(5) 0.0295(6) -0.0031(5) 0.0095(4) -0.0025(4)
Fe2 0.0232(4) 0.0306(6) 0.0341(6) 0.0051(5) 0.0075(4) 0.0003(4)
B1 0.034(4) 0.022(4) 0.030(5) 0.005(4) 0.015(3) 0.004(3)
N11 0.026(3) 0.027(3) 0.025(3) -0.001(3) 0.006(2) 0.000(2)
C12 0.036(4) 0.033(4) 0.022(4) 0.006(3) 0.007(3) 0.000(3)
C13 0.033(4) 0.051(5) 0.033(5) 0.004(4) 0.007(3) -0.008(3)
C14 0.037(4) 0.036(4) 0.042(5) 0.013(4) 0.002(4) -0.007(3)
C15 0.046(4) 0.034(4) 0.034(5) 0.008(4) 0.006(4) -0.001(3)
C16 0.026(3) 0.038(4) 0.036(5) -0.004(4) 0.005(3) -0.001(3)
N21 0.024(3) 0.028(3) 0.029(4) -0.005(3) 0.003(2) 0.001(2)
C22 0.026(3) 0.040(4) 0.028(4) -0.003(3) 0.010(3) -0.002(3)
C23 0.035(4) 0.047(5) 0.039(5) -0.008(4) 0.014(3) -0.002(3)
C24 0.030(4) 0.043(4) 0.038(5) -0.019(4) 0.010(3) 0.000(3)
C25 0.021(3) 0.032(4) 0.030(4) -0.004(3) -0.004(3) -0.001(3)
C26 0.032(4) 0.025(4) 0.050(5) -0.003(4) 0.011(3) 0.004(3)
C27 0.034(4) 0.039(4) 0.046(5) -0.005(4) 0.004(4) 0.003(3)
C28 0.034(4) 0.032(4) 0.056(6) -0.012(4) 0.005(4) 0.004(3)
F28 0.066(3) 0.043(3) 0.091(4) -0.020(3) 0.013(3) 0.021(2)
C29 0.037(4) 0.058(6) 0.047(6) -0.028(5) 0.007(4) 0.000(4)
C51 0.016(3) 0.035(4) 0.040(5) 0.007(3) 0.012(3) -0.002(3)
C55 0.026(3) 0.041(4) 0.032(5) 0.005(3) 0.014(3) -0.002(3)
C54 0.056(5) 0.044(4) 0.026(5) -0.008(4) 0.020(4) -0.017(4)
C53 0.045(4) 0.043(4) 0.030(5) 0.010(4) 0.002(3) -0.002(4)
C52 0.025(3) 0.030(4) 0.030(4) 0.007(3) 0.003(3) 0.002(3)
C61 0.036(4) 0.048(5) 0.035(5) -0.005(4) 0.013(4) -0.009(3)
C65 0.033(4) 0.039(4) 0.053(6) -0.002(4) 0.014(4) -0.009(3)
C64 0.048(4) 0.043(5) 0.038(5) -0.014(4) 0.019(4) -0.010(4)
C63 0.031(4) 0.053(5) 0.042(5) -0.005(4) 0.010(3) -0.016(3)
C62 0.024(3) 0.049(5) 0.049(5) -0.011(4) 0.008(3) -0.010(3)
C31 0.029(3) 0.030(4) 0.019(4) 0.000(3) 0.008(3) -0.001(3)
C35 0.030(4) 0.029(4) 0.030(4) 0.002(3) 0.010(3) 0.003(3)
C34 0.023(3) 0.045(4) 0.035(5) 0.004(4) 0.001(3) 0.002(3)
C33 0.027(3) 0.039(4) 0.036(5) -0.005(4) 0.001(3) -0.004(3)
C32 0.025(3) 0.033(4) 0.039(5) -0.006(3) 0.002(3) -0.002(3)
C41 0.027(4) 0.047(5) 0.038(5) 0.011(4) 0.006(3) 0.004(3)
C45 0.039(4) 0.040(4) 0.038(5) 0.013(4) 0.013(3) 0.002(3)
C44 0.037(4) 0.054(5) 0.045(5) 0.031(4) 0.017(4) 0.003(4)
C43 0.037(4) 0.044(5) 0.067(7) 0.012(5) 0.020(4) -0.014(4)
C42 0.033(4) 0.033(4) 0.060(6) 0.006(4) 0.012(4) -0.001(3)
Fe1A 0.0267(5) 0.0385(6) 0.0268(6) 0.0007(5) 0.0048(4) 0.0005(4)
Fe2A 0.0333(5) 0.0385(6) 0.0450(8) -0.0134(6) 0.0160(5) -0.0048(5)
B1A 0.032(4) 0.035(4) 0.027(5) 0.000(4) 0.010(4) -0.003(3)
N11A 0.026(3) 0.032(3) 0.026(3) 0.000(3) 0.006(2) 0.002(2)
C12A 0.028(3) 0.030(4) 0.025(4) 0.003(3) -0.003(3) 0.004(3)
C13A 0.043(4) 0.030(4) 0.032(5) -0.008(3) 0.002(3) 0.004(3)
C14A 0.040(4) 0.036(4) 0.053(6) -0.003(4) 0.003(4) -0.008(3)
C15A 0.046(4) 0.045(5) 0.035(5) 0.017(4) 0.008(4) -0.009(4)
C16A 0.026(3) 0.038(4) 0.028(4) 0.004(3) 0.006(3) 0.003(3)
N21A 0.029(3) 0.029(3) 0.017(3) -0.005(3) 0.005(2) 0.000(2)
C22A 0.023(3) 0.040(4) 0.021(4) 0.001(3) 0.002(3) 0.003(3)
C23A 0.032(3) 0.041(4) 0.028(4) -0.009(4) 0.003(3) -0.001(3)
C24A 0.028(3) 0.036(4) 0.024(4) 0.002(3) 0.002(3) -0.005(3)
C25A 0.031(4) 0.041(4) 0.021(4) 0.002(4) 0.001(3) -0.002(3)
C26A 0.035(4) 0.038(4) 0.038(5) -0.003(4) 0.008(3) -0.001(3)
C27A 0.048(4) 0.038(4) 0.046(5) 0.003(4) 0.012(4) -0.012(4)
C28A 0.050(4) 0.055(5) 0.040(5) 0.012(4) 0.017(4) -0.019(4)
F28A 0.092(4) 0.080(4) 0.052(3) 0.003(3) 0.039(3) -0.040(3)
C29A 0.037(4) 0.056(5) 0.034(5) 0.001(4) 0.013(3) -0.005(4)
C31A 0.029(3) 0.037(4) 0.024(4) 0.001(3) 0.005(3) 0.001(3)
C32A 0.031(4) 0.057(5) 0.025(4) -0.006(4) 0.009(3) 0.001(3)
C33A 0.035(4) 0.082(6) 0.024(5) -0.008(4) -0.005(3) 0.018(4)
C34A 0.027(4) 0.051(5) 0.044(6) -0.015(4) -0.001(4) 0.000(3)
C35A 0.032(4) 0.032(4) 0.040(5) 0.000(4) 0.007(3) 0.006(3)
C41A 0.051(5) 0.038(5) 0.056(6) -0.004(4) 0.006(4) -0.003(4)
C42A 0.074(6) 0.040(5) 0.043(6) 0.006(4) 0.006(5) 0.019(4)
C43A 0.035(4) 0.053(5) 0.046(6) -0.004(4) -0.011(4) 0.011(4)
C44A 0.027(4) 0.067(6) 0.044(6) -0.018(5) 0.011(4) 0.009(4)
C45A 0.038(4) 0.040(4) 0.034(5) -0.008(4) 0.002(3) 0.016(3)
C51A 0.030(3) 0.034(4) 0.032(4) -0.008(4) 0.013(3) -0.012(3)
C52A 0.036(4) 0.039(4) 0.044(5) -0.004(4) 0.014(4) -0.015(3)
C53A 0.026(4) 0.042(4) 0.072(7) -0.010(5) 0.019(4) -0.007(3)
C54A 0.024(3) 0.040(5) 0.066(6) -0.010(4) 0.005(4) 0.005(3)
C55A 0.038(4) 0.037(4) 0.030(4) -0.001(4) 0.002(3) 0.001(3)
C61A 0.054(5) 0.046(5) 0.056(6) -0.014(5) 0.002(5) -0.009(4)
C62A 0.149(12) 0.092(9) 0.036(7) -0.015(6) -0.004(7) -0.077(9)
C63A 0.085(8) 0.079(8) 0.086(10) -0.053(7) 0.048(7) -0.039(6)
C64A 0.049(5) 0.051(6) 0.110(10) -0.027(7) 0.004(6) -0.003(4)
C65A 0.036(4) 0.045(5) 0.071(7) -0.007(5) 0.015(4) -0.008(4)
Fe5 0.0627(11) 0.0511(11) 0.0983(18) 0.0273(13) 0.0212(11) -0.0174(10)
C71 0.049(7) 0.053(8) 0.113(13) 0.040(8) 0.017(7) -0.001(6)
C72 0.045(6) 0.050(7) 0.088(10) 0.023(7) 0.034(6) -0.002(5)
C73 0.064(9) 0.063(9) 0.099(13) 0.009(9) 0.027(9) -0.019(7)
C74 0.051(9) 0.073(10) 0.16(2) 0.014(12) 0.051(10) -0.016(8)
C75 0.065(10) 0.070(10) 0.111(14) 0.011(10) 0.027(10) -0.022(8)
C76 0.058(9) 0.086(12) 0.132(18) 0.044(12) 0.017(11) -0.031(9)
C81 0.136(18) 0.31(3) 0.30(3) 0.24(3) -0.11(2) -0.11(2)
C82 0.26(3) 0.25(3) 0.22(3) 0.04(2) -0.11(3) -0.18(3)
C83 0.25(3) 0.23(3) 0.075(13) -0.048(16) -0.017(15) -0.01(2)
C84 0.167(15) 0.082(9) 0.097(12) -0.026(9) 0.057(11) -0.036(10)
C85 0.152(14) 0.090(10) 0.081(11) 0.022(8) 0.001(9) -0.026(10)
C86 0.112(11) 0.193(18) 0.118(13) 0.090(13) -0.027(9) -0.076(12)
C87 0.077(10) 0.26(2) 0.33(3) 0.12(2) -0.033(14) -0.051(13)

loop_
_atom_type_symbol
_atom_type_description
_atom_type_scat_dispersion_real
_atom_type_scat_dispersion_imag
_atom_type_scat_source
C C 0.0033 0.0016 'International Tables Vol C Tables 4.2.6.8 and 6.1.1.4'
H H 0.0000 0.0000 'International Tables Vol C Tables 4.2.6.8 and 6.1.1.4'
B B 0.0013 0.0007 'International Tables Vol C Tables 4.2.6.8 and 6.1.1.4'
F F 0.0171 0.0103 'International Tables Vol C Tables 4.2.6.8 and 6.1.1.4'
Fe Fe 0.3463 0.8444 'International Tables Vol C Tables 4.2.6.8 and 6.1.1.4'
N N 0.0061 0.0033 'International Tables Vol C Tables 4.2.6.8 and 6.1.1.4'

loop_
_geom_angle_atom_site_label_1
_geom_angle_atom_site_label_2
_geom_angle_atom_site_label_3
_geom_angle
_geom_angle_site_symmetry_1
_geom_angle_site_symmetry_3
_geom_angle_publ_flag
C54 Fe1 C53 40.3(3) . . ?
C54 Fe1 C64 107.0(3) . . ?
C53 Fe1 C64 127.0(3) . . ?
C54 Fe1 C55 40.8(3) . . ?
C53 Fe1 C55 68.0(3) . . ?
C64 Fe1 C55 118.1(3) . . ?
C54 Fe1 C65 128.5(3) . . ?
C53 Fe1 C65 165.4(3) . . ?
C64 Fe1 C65 40.3(3) . . ?
C55 Fe1 C65 109.6(3) . . ?
C54 Fe1 C61 167.8(3) . . ?
C53 Fe1 C61 151.5(3) . . ?
C64 Fe1 C61 68.2(3) . . ?
C55 Fe1 C61 130.4(3) . . ?
C65 Fe1 C61 40.8(3) . . ?
C54 Fe1 C52 67.9(3) . . ?
C53 Fe1 C52 40.5(3) . . ?
C64 Fe1 C52 165.6(3) . . ?
C55 Fe1 C52 67.6(3) . . ?
C65 Fe1 C52 153.2(3) . . ?
C61 Fe1 C52 119.4(3) . . ?
C54 Fe1 C63 116.7(3) . . ?
C53 Fe1 C63 107.0(3) . . ?
C64 Fe1 C63 40.8(3) . . ?
C55 Fe1 C63 151.1(3) . . ?
C65 Fe1 C63 67.8(3) . . ?
C61 Fe1 C63 67.6(3) . . ?
C52 Fe1 C63 128.1(3) . . ?
C54 Fe1 C62 150.1(3) . . ?
C53 Fe1 C62 117.5(3) . . ?
C64 Fe1 C62 68.3(3) . . ?
C55 Fe1 C62 167.8(3) . . ?
C65 Fe1 C62 67.9(3) . . ?
C61 Fe1 C62 40.1(3) . . ?
C52 Fe1 C62 109.0(3) . . ?
C63 Fe1 C62 40.2(3) . . ?
C54 Fe1 C51 68.8(3) . . ?
C53 Fe1 C51 68.6(3) . . ?
C64 Fe1 C51 152.1(3) . . ?
C55 Fe1 C51 40.6(3) . . ?
C65 Fe1 C51 119.7(3) . . ?
C61 Fe1 C51 109.8(3) . . ?
C52 Fe1 C51 40.4(2) . . ?
C63 Fe1 C51 166.4(3) . . ?
C62 Fe1 C51 129.3(3) . . ?
C35 Fe2 C45 108.9(3) . . ?
C35 Fe2 C34 40.5(3) . . ?
C45 Fe2 C34 125.6(3) . . ?
C35 Fe2 C44 120.6(3) . . ?
C45 Fe2 C44 41.1(3) . . ?
C34 Fe2 C44 106.5(3) . . ?
C35 Fe2 C43 153.8(3) . . ?
C45 Fe2 C43 68.3(3) . . ?
C34 Fe2 C43 118.5(3) . . ?
C44 Fe2 C43 40.0(3) . . ?
C35 Fe2 C33 67.2(3) . . ?
C45 Fe2 C33 163.1(3) . . ?
C34 Fe2 C33 40.8(3) . . ?
C44 Fe2 C33 125.3(3) . . ?
C43 Fe2 C33 107.5(3) . . ?
C35 Fe2 C32 67.4(3) . . ?
C45 Fe2 C32 155.3(3) . . ?
C34 Fe2 C32 68.7(3) . . ?
C44 Fe2 C32 162.3(3) . . ?
C43 Fe2 C32 126.1(3) . . ?
C33 Fe2 C32 40.2(3) . . ?
C35 Fe2 C41 128.3(3) . . ?
C45 Fe2 C41 40.6(3) . . ?
C34 Fe2 C41 164.1(3) . . ?
C44 Fe2 C41 68.0(3) . . ?
C43 Fe2 C41 67.6(3) . . ?
C33 Fe2 C41 154.5(3) . . ?
C32 Fe2 C41 121.1(3) . . ?
C35 Fe2 C42 165.0(3) . . ?
C45 Fe2 C42 68.3(3) . . ?
C34 Fe2 C42 153.3(3) . . ?
C44 Fe2 C42 67.7(3) . . ?
C43 Fe2 C42 40.3(3) . . ?
C33 Fe2 C42 119.8(3) . . ?
C32 Fe2 C42 108.6(3) . . ?
C41 Fe2 C42 40.1(3) . . ?
C35 Fe2 C31 40.8(2) . . ?
C45 Fe2 C31 120.5(3) . . ?
C34 Fe2 C31 69.4(3) . . ?
C44 Fe2 C31 155.5(3) . . ?
C43 Fe2 C31 163.5(3) . . ?
C33 Fe2 C31 68.2(3) . . ?
C32 Fe2 C31 40.5(3) . . ?
C41 Fe2 C31 109.0(3) . . ?
C42 Fe2 C31 126.8(3) . . ?
N21 B1 C51 113.1(5) . . ?
N21 B1 N11 94.7(5) . . ?
C51 B1 N11 112.8(5) . . ?
N21 B1 C31 110.0(5) . . ?
C51 B1 C31 115.0(6) . . ?
N11 B1 C31 109.5(5) . . ?
C12 N11 C16 119.7(6) . . ?
C12 N11 B1 113.5(5) . . ?
C16 N11 B1 126.8(6) . . ?
N11 C12 C13 121.1(6) . . ?
N11 C12 C22 108.9(6) . . ?
C13 C12 C22 129.9(7) . . ?
C14 C13 C12 119.5(7) . . ?
C14 C13 H13 120.3 . . ?
C12 C13 H13 120.3 . . ?
C15 C14 C13 119.0(7) . . ?
C15 C14 H14 120.5 . . ?
C13 C14 H14 120.5 . . ?
C14 C15 C16 120.1(7) . . ?
C14 C15 H15 119.9 . . ?
C16 C15 H15 119.9 . . ?
N11 C16 C15 120.6(7) . . ?
N11 C16 H16 119.7 . . ?
C15 C16 H16 119.7 . . ?
C22 N21 C25 107.3(6) . . ?
C22 N21 B1 114.0(5) . . ?
C25 N21 B1 138.4(6) . . ?
N21 C22 C23 112.4(6) . . ?
N21 C22 C12 108.9(6) . . ?
C23 C22 C12 138.7(7) . . ?
C22 C23 C24 104.7(7) . . ?
C22 C23 H23 127.6 . . ?
C24 C23 H23 127.6 . . ?
C29 C24 C25 119.1(8) . . ?
C29 C24 C23 134.1(7) . . ?
C25 C24 C23 106.8(6) . . ?
N21 C25 C26 130.0(7) . . ?
N21 C25 C24 108.8(6) . . ?
C26 C25 C24 121.2(6) . . ?
C27 C26 C25 119.8(7) . . ?
C27 C26 H26 120.1 . . ?
C25 C26 H26 120.1 . . ?
C26 C27 C28 118.0(8) . . ?
C26 C27 H27 121.0 . . ?
C28 C27 H27 121.0 . . ?
C29 C28 F28 118.7(8) . . ?
C29 C28 C27 124.3(7) . . ?
F28 C28 C27 117.0(8) . . ?
C28 C29 C24 117.6(8) . . ?
C28 C29 H29 121.2 . . ?
C24 C29 H29 121.2 . . ?
C52 C51 C55 105.2(6) . . ?
C52 C51 B1 125.8(6) . . ?
C55 C51 B1 128.7(6) . . ?
C52 C51 Fe1 68.2(4) . . ?
C55 C51 Fe1 67.9(4) . . ?
B1 C51 Fe1 132.9(5) . . ?
C54 C55 C51 109.3(6) . . ?
C54 C55 Fe1 69.1(4) . . ?
C51 C55 Fe1 71.6(4) . . ?
C54 C55 H55 125.4 . . ?
C51 C55 H55 125.4 . . ?
Fe1 C55 H55 125.6 . . ?
C53 C54 C55 108.0(7) . . ?
C53 C54 Fe1 70.2(4) . . ?
C55 C54 Fe1 70.1(4) . . ?
C53 C54 H54 126.0 . . ?
C55 C54 H54 126.0 . . ?
Fe1 C54 H54 125.3 . . ?
C54 C53 C52 107.9(7) . . ?
C54 C53 Fe1 69.5(4) . . ?
C52 C53 Fe1 70.2(4) . . ?
C54 C53 H53 126.0 . . ?
C52 C53 H53 126.0 . . ?
Fe1 C53 H53 125.8 . . ?
C53 C52 C51 109.6(6) . . ?
C53 C52 Fe1 69.3(4) . . ?
C51 C52 Fe1 71.4(4) . . ?
C53 C52 H52 125.2 . . ?
C51 C52 H52 125.2 . . ?
Fe1 C52 H52 125.7 . . ?
C62 C61 C65 108.0(7) . . ?
C62 C61 Fe1 70.3(4) . . ?
C65 C61 Fe1 69.6(4) . . ?
C62 C61 H61 126.0 . . ?
C65 C61 H61 126.0 . . ?
Fe1 C61 H61 125.7 . . ?
C64 C65 C61 108.1(7) . . ?
C64 C65 Fe1 69.6(5) . . ?
C61 C65 Fe1 69.7(4) . . ?
C64 C65 H65 126.0 . . ?
C61 C65 H65 126.0 . . ?
Fe1 C65 H65 126.4 . . ?
C65 C64 C63 107.7(7) . . ?
C65 C64 Fe1 70.2(4) . . ?
C63 C64 Fe1 70.2(4) . . ?
C65 C64 H64 126.1 . . ?
C63 C64 H64 126.1 . . ?
Fe1 C64 H64 125.1 . . ?
C62 C63 C64 108.0(7) . . ?
C62 C63 Fe1 69.9(4) . . ?
C64 C63 Fe1 69.0(4) . . ?
C62 C63 H63 126.0 . . ?
C64 C63 H63 126.0 . . ?
Fe1 C63 H63 126.6 . . ?
C61 C62 C63 108.1(7) . . ?
C61 C62 Fe1 69.7(4) . . ?
C63 C62 Fe1 69.8(4) . . ?
C61 C62 H62 125.9 . . ?
C63 C62 H62 125.9 . . ?
Fe1 C62 H62 126.2 . . ?
C32 C31 C35 104.6(5) . . ?
C32 C31 B1 128.1(6) . . ?
C35 C31 B1 127.1(6) . . ?
C32 C31 Fe2 68.8(4) . . ?
C35 C31 Fe2 67.7(4) . . ?
B1 C31 Fe2 131.0(5) . . ?
C34 C35 C31 111.2(6) . . ?
C34 C35 Fe2 69.9(4) . . ?
C31 C35 Fe2 71.4(4) . . ?
C34 C35 H35 124.4 . . ?
C31 C35 H35 124.4 . . ?
Fe2 C35 H35 125.9 . . ?
C35 C34 C33 106.1(6) . . ?
C35 C34 Fe2 69.7(4) . . ?
C33 C34 Fe2 70.4(4) . . ?
C35 C34 H34 127.0 . . ?
C33 C34 H34 127.0 . . ?
Fe2 C34 H34 124.6 . . ?
C32 C33 C34 108.8(6) . . ?
C32 C33 Fe2 69.9(4) . . ?
C34 C33 Fe2 68.8(4) . . ?
C32 C33 H33 125.6 . . ?
C34 C33 H33 125.6 . . ?
Fe2 C33 H33 127.2 . . ?
C33 C32 C31 109.3(6) . . ?
C33 C32 Fe2 69.9(4) . . ?
C31 C32 Fe2 70.7(4) . . ?
C33 C32 H32 125.4 . . ?
C31 C32 H32 125.4 . . ?
Fe2 C32 H32 125.6 . . ?
C42 C41 C45 108.6(6) . . ?
C42 C41 Fe2 70.3(4) . . ?
C45 C41 Fe2 68.8(4) . . ?
C42 C41 H41 125.7 . . ?
C45 C41 H41 125.7 . . ?
Fe2 C41 H41 126.7 . . ?
C41 C45 C44 106.9(7) . . ?
C41 C45 Fe2 70.6(5) . . ?
C44 C45 Fe2 69.7(5) . . ?
C41 C45 H45 126.5 . . ?
C44 C45 H45 126.5 . . ?
Fe2 C45 H45 124.8 . . ?
C43 C44 C45 108.2(7) . . ?
C43 C44 Fe2 70.3(5) . . ?
C45 C44 Fe2 69.2(4) . . ?
C43 C44 H44 125.9 . . ?
C45 C44 H44 125.9 . . ?
Fe2 C44 H44 126.2 . . ?
C44 C43 C42 108.8(7) . . ?
C44 C43 Fe2 69.8(4) . . ?
C42 C43 Fe2 70.5(4) . . ?
C44 C43 H43 125.6 . . ?
C42 C43 H43 125.6 . . ?
Fe2 C43 H43 125.7 . . ?
C41 C42 C43 107.5(7) . . ?
C41 C42 Fe2 69.6(4) . . ?
C43 C42 Fe2 69.2(4) . . ?
C41 C42 H42 126.3 . . ?
C43 C42 H42 126.3 . . ?
Fe2 C42 H42 126.5 . . ?
C34A Fe1A C44A 114.0(3) . . ?
C34A Fe1A C43A 108.0(3) . . ?
C44A Fe1A C43A 39.8(3) . . ?
C34A Fe1A C33A 41.1(3) . . ?
C44A Fe1A C33A 145.7(3) . . ?
C43A Fe1A C33A 114.9(3) . . ?
C34A Fe1A C35A 40.5(3) . . ?
C44A Fe1A C35A 108.6(3) . . ?
C43A Fe1A C35A 131.2(3) . . ?
C33A Fe1A C35A 68.6(4) . . ?
C34A Fe1A C42A 131.6(3) . . ?
C44A Fe1A C42A 67.7(4) . . ?
C43A Fe1A C42A 40.3(3) . . ?
C33A Fe1A C42A 108.9(4) . . ?
C35A Fe1A C42A 170.2(3) . . ?
C34A Fe1A C41A 172.3(4) . . ?
C44A Fe1A C41A 67.0(4) . . ?
C43A Fe1A C41A 67.5(3) . . ?
C33A Fe1A C41A 134.0(4) . . ?
C35A Fe1A C41A 147.2(3) . . ?
C42A Fe1A C41A 41.0(3) . . ?
C34A Fe1A C45A 146.0(3) . . ?
C44A Fe1A C45A 40.7(3) . . ?
C43A Fe1A C45A 67.8(3) . . ?
C33A Fe1A C45A 172.5(3) . . ?
C35A Fe1A C45A 115.4(3) . . ?
C42A Fe1A C45A 68.2(3) . . ?
C41A Fe1A C45A 39.4(3) . . ?
C34A Fe1A C32A 67.6(3) . . ?
C44A Fe1A C32A 172.3(3) . . ?
C43A Fe1A C32A 147.7(3) . . ?
C33A Fe1A C32A 40.2(3) . . ?
C35A Fe1A C32A 67.4(3) . . ?
C42A Fe1A C32A 117.3(4) . . ?
C41A Fe1A C32A 112.5(3) . . ?
C45A Fe1A C32A 134.1(3) . . ?
C34A Fe1A C31A 68.8(3) . . ?
C44A Fe1A C31A 132.3(3) . . ?
C43A Fe1A C31A 170.5(3) . . ?
C33A Fe1A C31A 69.0(3) . . ?
C35A Fe1A C31A 40.8(3) . . ?
C42A Fe1A C31A 148.2(3) . . ?
C41A Fe1A C31A 116.7(3) . . ?
C45A Fe1A C31A 109.5(3) . . ?
C32A Fe1A C31A 40.4(3) . . ?
C63A Fe2A C53A 106.1(4) . . ?
C63A Fe2A C54A 120.8(5) . . ?
C53A Fe2A C54A 39.7(3) . . ?
C63A Fe2A C52A 122.9(4) . . ?
C53A Fe2A C52A 41.4(3) . . ?
C54A Fe2A C52A 68.2(3) . . ?
C63A Fe2A C61A 67.9(4) . . ?
C53A Fe2A C61A 160.8(4) . . ?
C54A Fe2A C61A 159.2(4) . . ?
C52A Fe2A C61A 125.3(3) . . ?
C63A Fe2A C65A 65.6(4) . . ?
C53A Fe2A C65A 156.0(3) . . ?
C54A Fe2A C65A 123.2(4) . . ?
C52A Fe2A C65A 162.1(3) . . ?
C61A Fe2A C65A 39.7(3) . . ?
C63A Fe2A C62A 41.3(5) . . ?
C53A Fe2A C62A 122.1(5) . . ?
C54A Fe2A C62A 157.0(5) . . ?
C52A Fe2A C62A 107.4(4) . . ?
C61A Fe2A C62A 41.3(4) . . ?
C65A Fe2A C62A 67.7(4) . . ?
C63A Fe2A C55A 157.0(5) . . ?
C53A Fe2A C55A 68.0(3) . . ?
C54A Fe2A C55A 40.6(3) . . ?
C52A Fe2A C55A 68.4(3) . . ?
C61A Fe2A C55A 124.7(3) . . ?
C65A Fe2A C55A 110.2(4) . . ?
C62A Fe2A C55A 160.7(5) . . ?
C63A Fe2A C64A 39.3(5) . . ?
C53A Fe2A C64A 119.6(3) . . ?
C54A Fe2A C64A 105.8(4) . . ?
C52A Fe2A C64A 156.7(4) . . ?
C61A Fe2A C64A 68.0(4) . . ?
C65A Fe2A C64A 39.5(4) . . ?
C62A Fe2A C64A 68.9(5) . . ?
C55A Fe2A C64A 122.7(4) . . ?
C63A Fe2A C51A 160.2(5) . . ?
C53A Fe2A C51A 69.2(3) . . ?
C54A Fe2A C51A 68.5(3) . . ?
C52A Fe2A C51A 41.0(3) . . ?
C61A Fe2A C51A 110.0(3) . . ?
C65A Fe2A C51A 126.3(3) . . ?
C62A Fe2A C51A 123.8(5) . . ?
C55A Fe2A C51A 40.7(3) . . ?
C64A Fe2A C51A 159.9(5) . . ?
N21A B1A C51A 114.5(6) . . ?
N21A B1A C31A 112.9(5) . . ?
C51A B1A C31A 114.3(6) . . ?
N21A B1A N11A 95.9(5) . . ?
C51A B1A N11A 108.1(5) . . ?
C31A B1A N11A 109.3(6) . . ?
C16A N11A C12A 120.5(6) . . ?
C16A N11A B1A 128.1(6) . . ?
C12A N11A B1A 111.4(6) . . ?
N11A C12A C13A 120.1(7) . . ?
N11A C12A C22A 109.6(6) . . ?
C13A C12A C22A 130.3(7) . . ?
C14A C13A C12A 118.7(7) . . ?
C14A C13A H13A 120.7 . . ?
C12A C13A H13A 120.7 . . ?
C13A C14A C15A 120.6(7) . . ?
C13A C14A H14A 119.7 . . ?
C15A C14A H14A 119.7 . . ?
C14A C15A C16A 119.2(7) . . ?
C14A C15A H15A 120.4 . . ?
C16A C15A H15A 120.4 . . ?
N11A C16A C15A 120.9(7) . . ?
N11A C16A H16A 119.6 . . ?
C15A C16A H16A 119.6 . . ?
C22A N21A C25A 106.9(6) . . ?
C22A N21A B1A 113.2(5) . . ?
C25A N21A B1A 139.6(6) . . ?
N21A C22A C23A 112.2(6) . . ?
N21A C22A C12A 109.7(6) . . ?
C23A C22A C12A 138.1(7) . . ?
C22A C23A C24A 104.7(6) . . ?
C22A C23A H23A 127.6 . . ?
C24A C23A H23A 127.6 . . ?
C23A C24A C29A 133.6(7) . . ?
C23A C24A C25A 108.6(6) . . ?
C29A C24A C25A 117.7(7) . . ?
C26A C25A N21A 129.7(7) . . ?
C26A C25A C24A 122.7(7) . . ?
N21A C25A C24A 107.6(6) . . ?
C27A C26A C25A 117.8(7) . . ?
C27A C26A H26A 121.1 . . ?
C25A C26A H26A 121.1 . . ?
C26A C27A C28A 119.8(7) . . ?
C26A C27A H27A 120.1 . . ?
C28A C27A H27A 120.1 . . ?
C29A C28A F28A 117.9(8) . . ?
C29A C28A C27A 124.1(7) . . ?
F28A C28A C27A 117.9(7) . . ?
C28A C29A C24A 117.8(7) . . ?
C28A C29A H29A 121.1 . . ?
C24A C29A H29A 121.1 . . ?
C32A C31A C35A 105.0(6) . . ?
C32A C31A B1A 129.0(6) . . ?
C35A C31A B1A 125.9(6) . . ?
C32A C31A Fe1A 69.1(4) . . ?
C35A C31A Fe1A 67.9(4) . . ?
B1A C31A Fe1A 129.9(5) . . ?
C33A C32A C31A 110.4(7) . . ?
C33A C32A Fe1A 68.9(4) . . ?
C31A C32A Fe1A 70.5(4) . . ?
C33A C32A H32A 124.8 . . ?
C31A C32A H32A 124.8 . . ?
Fe1A C32A H32A 127.5 . . ?
C32A C33A C34A 106.6(7) . . ?
C32A C33A Fe1A 70.9(5) . . ?
C34A C33A Fe1A 68.8(4) . . ?
C32A C33A H33A 126.7 . . ?
C34A C33A H33A 126.7 . . ?
Fe1A C33A H33A 125.2 . . ?
C35A C34A C33A 108.6(6) . . ?
C35A C34A Fe1A 70.4(4) . . ?
C33A C34A Fe1A 70.1(5) . . ?
C35A C34A H34A 125.7 . . ?
C33A C34A H34A 125.7 . . ?
Fe1A C34A H34A 125.4 . . ?
C34A C35A C31A 109.3(7) . . ?
C34A C35A Fe1A 69.1(4) . . ?
C31A C35A Fe1A 71.3(4) . . ?
C34A C35A H35A 125.4 . . ?
C31A C35A H35A 125.4 . . ?
Fe1A C35A H35A 125.9 . . ?
C45A C41A C42A 109.5(8) . . ?
C45A C41A Fe1A 70.7(5) . . ?
C42A C41A Fe1A 69.5(5) . . ?
C45A C41A H41A 125.2 . . ?
C42A C41A H41A 125.2 . . ?
Fe1A C41A H41A 126.1 . . ?
C43A C42A C41A 106.0(8) . . ?
C43A C42A Fe1A 69.5(5) . . ?
C41A C42A Fe1A 69.6(5) . . ?
C43A C42A H42A 127.0 . . ?
C41A C42A H42A 127.0 . . ?
Fe1A C42A H42A 125.6 . . ?
C44A C43A C42A 108.8(7) . . ?
C44A C43A Fe1A 69.9(4) . . ?
C42A C43A Fe1A 70.2(4) . . ?
C44A C43A H43A 125.6 . . ?
C42A C43A H43A 125.6 . . ?
Fe1A C43A H43A 125.9 . . ?
C43A C44A C45A 108.9(8) . . ?
C43A C44A Fe1A 70.3(5) . . ?
C45A C44A Fe1A 70.7(4) . . ?
C43A C44A H44A 125.5 . . ?
C45A C44A H44A 125.5 . . ?
Fe1A C44A H44A 125.0 . . ?
C41A C45A C44A 106.7(8) . . ?
C41A C45A Fe1A 69.9(5) . . ?
C44A C45A Fe1A 68.6(4) . . ?
C41A C45A H45A 126.6 . . ?
C44A C45A H45A 126.6 . . ?
Fe1A C45A H45A 126.4 . . ?
C55A C51A C52A 106.0(6) . . ?
C55A C51A B1A 126.3(6) . . ?
C52A C51A B1A 127.4(7) . . ?
C55A C51A Fe2A 68.6(4) . . ?
C52A C51A Fe2A 68.2(4) . . ?
B1A C51A Fe2A 132.6(5) . . ?
C53A C52A C51A 108.0(7) . . ?
C53A C52A Fe2A 69.0(4) . . ?
C51A C52A Fe2A 70.8(4) . . ?
C53A C52A H52A 126.0 . . ?
C51A C52A H52A 126.0 . . ?
Fe2A C52A H52A 125.8 . . ?
C54A C53A C52A 108.1(7) . . ?
C54A C53A Fe2A 70.4(4) . . ?
C52A C53A Fe2A 69.6(4) . . ?
C54A C53A H53A 125.9 . . ?
C52A C53A H53A 125.9 . . ?
Fe2A C53A H53A 125.6 . . ?
C53A C54A C55A 109.1(7) . . ?
C53A C54A Fe2A 69.9(5) . . ?
C55A C54A Fe2A 69.9(4) . . ?
C53A C54A H54A 125.4 . . ?
C55A C54A H54A 125.4 . . ?
Fe2A C54A H54A 126.4 . . ?
C54A C55A C51A 108.7(7) . . ?
C54A C55A Fe2A 69.5(4) . . ?
C51A C55A Fe2A 70.7(4) . . ?
C54A C55A H55A 125.6 . . ?
C51A C55A H55A 125.6 . . ?
Fe2A C55A H55A 125.7 . . ?
C65A C61A C62A 107.1(9) . . ?
C65A C61A Fe2A 70.1(5) . . ?
C62A C61A Fe2A 69.4(5) . . ?
C65A C61A H61A 126.5 . . ?
C62A C61A H61A 126.5 . . ?
Fe2A C61A H61A 125.6 . . ?
C63A C62A C61A 104.0(10) . . ?
C63A C62A Fe2A 68.3(6) . . ?
C61A C62A Fe2A 69.3(6) . . ?
C63A C62A H62A 128.0 . . ?
C61A C62A H62A 128.0 . . ?
Fe2A C62A H62A 126.0 . . ?
C64A C63A C62A 111.7(10) . . ?
C64A C63A Fe2A 71.8(6) . . ?
C62A C63A Fe2A 70.5(6) . . ?
C64A C63A H63A 124.2 . . ?
C62A C63A H63A 124.2 . . ?
Fe2A C63A H63A 125.1 . . ?
C63A C64A C65A 105.9(10) . . ?
C63A C64A Fe2A 68.8(6) . . ?
C65A C64A Fe2A 69.8(5) . . ?
C63A C64A H64A 127.1 . . ?
C65A C64A H64A 127.1 . . ?
Fe2A C64A H64A 125.8 . . ?
C64A C65A C61A 111.3(10) . . ?
C64A C65A Fe2A 70.6(5) . . ?
C61A C65A Fe2A 70.1(5) . . ?
C64A C65A H65A 124.3 . . ?
C61A C65A H65A 124.3 . . ?
Fe2A C65A H65A 126.6 . . ?
C71 Fe5 C71 179.998(4) . 3_775 ?
C71 Fe5 C74 109.1(6) . 3_775 ?
C71 Fe5 C74 70.9(6) 3_775 3_775 ?
C71 Fe5 C74 70.9(6) . . ?
C71 Fe5 C74 109.1(6) 3_775 . ?
C74 Fe5 C74 179.998(5) 3_775 . ?
C71 Fe5 C75 58.7(7) . . ?
C71 Fe5 C75 121.3(7) 3_775 . ?
C74 Fe5 C75 146.5(5) 3_775 . ?
C74 Fe5 C75 33.5(5) . . ?
C71 Fe5 C75 121.3(7) . 3_775 ?
C71 Fe5 C75 58.7(7) 3_775 3_775 ?
C74 Fe5 C75 33.5(5) 3_775 3_775 ?
C74 Fe5 C75 146.5(6) . 3_775 ?
C75 Fe5 C75 179.998(5) . 3_775 ?
C71 Fe5 C73 117.4(5) . 3_775 ?
C71 Fe5 C73 62.6(5) 3_775 3_775 ?
C74 Fe5 C73 34.5(6) 3_775 3_775 ?
C74 Fe5 C73 145.5(6) . 3_775 ?
C75 Fe5 C73 118.9(6) . 3_775 ?
C75 Fe5 C73 61.1(6) 3_775 3_775 ?
C71 Fe5 C73 62.6(5) . . ?
C71 Fe5 C73 117.4(5) 3_775 . ?
C74 Fe5 C73 145.5(6) 3_775 . ?
C74 Fe5 C73 34.5(6) . . ?
C75 Fe5 C73 61.1(6) . . ?
C75 Fe5 C73 118.9(6) 3_775 . ?
C73 Fe5 C73 179.998(4) 3_775 . ?
C71 Fe5 C72 36.1(4) . . ?
C71 Fe5 C72 143.9(4) 3_775 . ?
C74 Fe5 C72 118.7(7) 3_775 . ?
C74 Fe5 C72 61.3(7) . . ?
C75 Fe5 C72 71.5(6) . . ?
C75 Fe5 C72 108.5(6) 3_775 . ?
C73 Fe5 C72 145.3(5) 3_775 . ?
C73 Fe5 C72 34.7(5) . . ?
C71 Fe5 C72 143.9(4) . 3_775 ?
C71 Fe5 C72 36.1(4) 3_775 3_775 ?
C74 Fe5 C72 61.3(7) 3_775 3_775 ?
C74 Fe5 C72 118.7(7) . 3_775 ?
C75 Fe5 C72 108.5(6) . 3_775 ?
C75 Fe5 C72 71.5(6) 3_775 3_775 ?
C73 Fe5 C72 34.7(5) 3_775 3_775 ?
C73 Fe5 C72 145.3(5) . 3_775 ?
C72 Fe5 C72 179.998(4) . 3_775 ?
C71 Fe5 C76 34.0(6) . . ?
C71 Fe5 C76 146.0(6) 3_775 . ?
C74 Fe5 C76 120.4(6) 3_775 . ?
C74 Fe5 C76 59.6(6) . . ?
C75 Fe5 C76 31.9(6) . . ?
C75 Fe5 C76 148.1(6) 3_775 . ?
C73 Fe5 C76 107.1(6) 3_775 . ?
C73 Fe5 C76 72.9(6) . . ?
C72 Fe5 C76 62.9(6) . . ?
C72 Fe5 C76 117.1(6) 3_775 . ?
C71 Fe5 C76 146.0(6) . 3_775 ?
C71 Fe5 C76 34.0(6) 3_775 3_775 ?
C74 Fe5 C76 59.6(6) 3_775 3_775 ?
C74 Fe5 C76 120.4(6) . 3_775 ?
C75 Fe5 C76 148.1(6) . 3_775 ?
C75 Fe5 C76 31.9(6) 3_775 3_775 ?
C73 Fe5 C76 72.9(6) 3_775 3_775 ?
C73 Fe5 C76 107.1(6) . 3_775 ?
C72 Fe5 C76 117.1(6) . 3_775 ?
C72 Fe5 C76 62.9(6) 3_775 3_775 ?
C76 Fe5 C76 179.997(2) . 3_775 ?
C76 C71 C72 122.2(19) . . ?
C76 C71 C75 30.6(12) . . ?
C72 C71 C75 91.7(11) . . ?
C76 C71 Fe5 75.9(11) . . ?
C72 C71 Fe5 72.9(8) . . ?
C75 C71 Fe5 61.0(6) . . ?
C76 C71 H71 118.9 . . ?
C72 C71 H71 118.9 . . ?
C75 C71 H71 149.4 . . ?
Fe5 C71 H71 123.9 . . ?
C73 C72 C71 116.8(17) . . ?
C73 C72 Fe5 72.5(9) . . ?
C71 C72 Fe5 71.0(9) . . ?
C73 C72 H72 121.6 . . ?
C71 C72 H72 121.6 . . ?
Fe5 C72 H72 126.7 . . ?
C74 C73 C72 117.7(18) . . ?
C74 C73 Fe5 72.0(11) . . ?
C72 C73 Fe5 72.9(9) . . ?
C74 C73 H73 121.1 . . ?
C72 C73 H73 121.1 . . ?
Fe5 C73 H73 125.7 . . ?
C75 C74 C73 122(2) . . ?
C75 C74 Fe5 73.9(10) . . ?
C73 C74 Fe5 73.4(11) . . ?
C75 C74 C76 27.1(12) . . ?
C73 C74 C76 94.4(15) . . ?
Fe5 C74 C76 61.7(6) . . ?
C75 C74 H74 119.2 . . ?
C73 C74 H74 119.2 . . ?
Fe5 C74 H74 125.2 . . ?
C76 C74 H74 146.3 . . ?
C76 C75 C74 125(2) . . ?
C76 C75 C71 32.7(12) . . ?
C74 C75 C71 92.2(16) . . ?
C76 C75 Fe5 76.4(12) . . ?
C74 C75 Fe5 72.6(10) . . ?
C71 C75 Fe5 60.3(6) . . ?
C76 C75 H75 117.6 . . ?
C74 C75 H75 117.6 . . ?
C71 C75 H75 150.2 . . ?
Fe5 C75 H75 125.2 . . ?
C75 C76 C71 117(2) . . ?
C75 C76 C74 28.0(13) . . ?
C71 C76 C74 88.8(14) . . ?
C75 C76 Fe5 71.7(11) . . ?
C71 C76 Fe5 70.2(10) . . ?
C74 C76 Fe5 58.7(6) . . ?
C75 C76 H76 121.6 . . ?
C71 C76 H76 121.6 . . ?
C74 C76 H76 149.6 . . ?
Fe5 C76 H76 128.5 . . ?
C86 C81 C82 116(2) . . ?
C86 C81 C87 125(2) . . ?
C82 C81 C87 119(2) . . ?
C81 C82 C83 127(2) . . ?
C81 C82 H82 116.3 . . ?
C83 C82 H82 116.3 . . ?
C82 C83 C84 113(2) . . ?
C82 C83 H83 123.6 . . ?
C84 C83 H83 123.6 . . ?
C85 C84 C83 121.5(17) . . ?
C85 C84 H84 119.3 . . ?
C83 C84 H84 119.3 . . ?
C86 C85 C84 118.9(15) . . ?
C86 C85 H85 120.5 . . ?
C84 C85 H85 120.5 . . ?
C81 C86 C85 123.0(19) . . ?
C81 C86 H86 118.5 . . ?
C85 C86 H86 118.5 . . ?
C81 C87 H87A 109.5 . . ?
C81 C87 H87B 109.5 . . ?
H87A C87 H87B 109.5 . . ?
C81 C87 H87C 109.5 . . ?
H87A C87 H87C 109.5 . . ?
H87B C87 H87C 109.5 . . ?

loop_
_geom_bond_atom_site_label_1
_geom_bond_atom_site_label_2
_geom_bond_distance
_geom_bond_site_symmetry_2
_geom_bond_publ_flag
Fe1 C54 2.024(7) . ?
Fe1 C53 2.033(8) . ?
Fe1 C64 2.035(7) . ?
Fe1 C55 2.037(6) . ?
Fe1 C65 2.043(8) . ?
Fe1 C61 2.044(8) . ?
Fe1 C52 2.044(7) . ?
Fe1 C63 2.051(7) . ?
Fe1 C62 2.052(7) . ?
Fe1 C51 2.086(7) . ?
Fe2 C35 2.023(7) . ?
Fe2 C45 2.024(8) . ?
Fe2 C34 2.026(7) . ?
Fe2 C44 2.032(8) . ?
Fe2 C43 2.039(8) . ?
Fe2 C33 2.046(8) . ?
Fe2 C32 2.046(8) . ?
Fe2 C41 2.047(7) . ?
Fe2 C42 2.056(8) . ?
Fe2 C31 2.073(7) . ?
B1 N21 1.573(9) . ?
B1 C51 1.586(11) . ?
B1 N11 1.611(9) . ?
B1 C31 1.629(9) . ?
N11 C12 1.349(8) . ?
N11 C16 1.350(8) . ?
C12 C13 1.382(10) . ?
C12 C22 1.463(9) . ?
C13 C14 1.377(10) . ?
C13 H13 0.9500 . ?
C14 C15 1.372(11) . ?
C14 H14 0.9500 . ?
C15 C16 1.382(10) . ?
C15 H15 0.9500 . ?
C16 H16 0.9500 . ?
N21 C22 1.363(9) . ?
N21 C25 1.368(8) . ?
C22 C23 1.372(10) . ?
C23 C24 1.443(11) . ?
C23 H23 0.9500 . ?
C24 C29 1.403(10) . ?
C24 C25 1.414(10) . ?
C25 C26 1.382(10) . ?
C26 C27 1.373(10) . ?
C26 H26 0.9500 . ?
C27 C28 1.401(11) . ?
C27 H27 0.9500 . ?
C28 C29 1.357(12) . ?
C28 F28 1.372(8) . ?
C29 H29 0.9500 . ?
C51 C52 1.427(9) . ?
C51 C55 1.430(10) . ?
C55 C54 1.417(10) . ?
C55 H55 0.9500 . ?
C54 C53 1.397(11) . ?
C54 H54 0.9500 . ?
C53 C52 1.412(10) . ?
C53 H53 0.9500 . ?
C52 H52 0.9500 . ?
C61 C62 1.403(11) . ?
C61 C65 1.424(10) . ?
C61 H61 0.9500 . ?
C65 C64 1.403(11) . ?
C65 H65 0.9500 . ?
C64 C63 1.424(11) . ?
C64 H64 0.9500 . ?
C63 C62 1.411(11) . ?
C63 H63 0.9500 . ?
C62 H62 0.9500 . ?
C31 C32 1.426(9) . ?
C31 C35 1.429(9) . ?
C35 C34 1.400(9) . ?
C35 H35 0.9500 . ?
C34 C33 1.418(10) . ?
C34 H34 0.9500 . ?
C33 C32 1.406(9) . ?
C33 H33 0.9500 . ?
C32 H32 0.9500 . ?
C41 C42 1.407(10) . ?
C41 C45 1.413(10) . ?
C41 H41 0.9500 . ?
C45 C44 1.425(10) . ?
C45 H45 0.9500 . ?
C44 C43 1.391(12) . ?
C44 H44 0.9500 . ?
C43 C42 1.410(10) . ?
C43 H43 0.9500 . ?
C42 H42 0.9500 . ?
Fe1A C34A 2.018(7) . ?
Fe1A C44A 2.021(7) . ?
Fe1A C43A 2.027(7) . ?
Fe1A C33A 2.035(8) . ?
Fe1A C35A 2.035(7) . ?
Fe1A C42A 2.036(8) . ?
Fe1A C41A 2.037(8) . ?
Fe1A C45A 2.048(7) . ?
Fe1A C32A 2.061(7) . ?
Fe1A C31A 2.079(7) . ?
Fe2A C63A 2.006(10) . ?
Fe2A C53A 2.024(7) . ?
Fe2A C54A 2.031(8) . ?
Fe2A C52A 2.031(7) . ?
Fe2A C61A 2.034(8) . ?
Fe2A C65A 2.035(8) . ?
Fe2A C62A 2.036(10) . ?
Fe2A C55A 2.037(7) . ?
Fe2A C64A 2.044(9) . ?
Fe2A C51A 2.066(7) . ?
B1A N21A 1.532(10) . ?
B1A C51A 1.612(10) . ?
B1A C31A 1.616(10) . ?
B1A N11A 1.632(10) . ?
N11A C16A 1.342(8) . ?
N11A C12A 1.350(9) . ?
C12A C13A 1.394(9) . ?
C12A C22A 1.433(9) . ?
C13A C14A 1.365(11) . ?
C13A H13A 0.9500 . ?
C14A C15A 1.368(11) . ?
C14A H14A 0.9500 . ?
C15A C16A 1.370(10) . ?
C15A H15A 0.9500 . ?
C16A H16A 0.9500 . ?
N21A C22A 1.378(8) . ?
N21A C25A 1.386(8) . ?
C22A C23A 1.396(10) . ?
C23A C24A 1.406(9) . ?
C23A H23A 0.9500 . ?
C24A C29A 1.412(10) . ?
C24A C25A 1.434(10) . ?
C25A C26A 1.384(10) . ?
C26A C27A 1.383(10) . ?
C26A H26A 0.9500 . ?
C27A C28A 1.386(11) . ?
C27A H27A 0.9500 . ?
C28A C29A 1.366(11) . ?
C28A F28A 1.376(8) . ?
C29A H29A 0.9500 . ?
C31A C32A 1.431(10) . ?
C31A C35A 1.435(9) . ?
C32A C33A 1.409(10) . ?
C32A H32A 0.9500 . ?
C33A C34A 1.422(11) . ?
C33A H33A 0.9500 . ?
C34A C35A 1.404(10) . ?
C34A H34A 0.9500 . ?
C35A H35A 0.9500 . ?
C41A C45A 1.377(12) . ?
C41A C42A 1.426(12) . ?
C41A H41A 0.9500 . ?
C42A C43A 1.400(12) . ?
C42A H42A 0.9500 . ?
C43A C44A 1.378(12) . ?
C43A H43A 0.9500 . ?
C44A C45A 1.414(10) . ?
C44A H44A 0.9500 . ?
C45A H45A 0.9500 . ?
C51A C55A 1.427(10) . ?
C51A C52A 1.436(9) . ?
C52A C53A 1.435(10) . ?
C52A H52A 0.9500 . ?
C53A C54A 1.376(12) . ?
C53A H53A 0.9500 . ?
C54A C55A 1.412(9) . ?
C54A H54A 0.9500 . ?
C55A H55A 0.9500 . ?
C61A C65A 1.382(12) . ?
C61A C62A 1.437(15) . ?
C61A H61A 0.9500 . ?
C62A C63A 1.425(17) . ?
C62A H62A 0.9500 . ?
C63A C64A 1.363(16) . ?
C63A H63A 0.9500 . ?
C64A C65A 1.380(12) . ?
C64A H64A 0.9500 . ?
C65A H65A 0.9500 . ?
Fe5 C71 2.007(14) . ?
Fe5 C71 2.007(14) 3_775 ?
Fe5 C74 2.008(14) 3_775 ?
Fe5 C74 2.008(14) . ?
Fe5 C75 2.021(14) . ?
Fe5 C75 2.021(14) 3_775 ?
Fe5 C73 2.024(15) 3_775 ?
Fe5 C73 2.024(15) . ?
Fe5 C72 2.028(12) . ?
Fe5 C72 2.028(12) 3_775 ?
Fe5 C76 2.069(14) . ?
Fe5 C76 2.069(14) 3_775 ?
C71 C76 1.19(2) . ?
C71 C72 1.249(15) . ?
C71 C75 1.97(3) . ?
C71 H71 0.9500 . ?
C72 C73 1.208(17) . ?
C72 H72 0.9500 . ?
C73 C74 1.20(2) . ?
C73 H73 0.9500 . ?
C74 C75 1.160(19) . ?
C74 C76 2.03(2) . ?
C74 H74 0.9500 . ?
C75 C76 1.12(2) . ?
C75 H75 0.9500 . ?
C76 H76 0.9500 . ?
C81 C86 1.328(16) . ?
C81 C82 1.342(18) . ?
C81 C87 1.45(2) . ?
C82 C83 1.381(17) . ?
C82 H82 0.9500 . ?
C83 C84 1.406(16) . ?
C83 H83 0.9500 . ?
C84 C85 1.371(19) . ?
C84 H84 0.9500 . ?
C85 C86 1.356(14) . ?
C85 H85 0.9500 . ?
C86 H86 0.9500 . ?
C87 H87A 0.9800 . ?
C87 H87B 0.9800 . ?
C87 H87C 0.9800 . ?

loop_
_geom_torsion_atom_site_label_1
_geom_torsion_atom_site_label_2
_geom_torsion_atom_site_label_3
_geom_torsion_atom_site_label_4
_geom_torsion
_geom_torsion_site_symmetry_1
_geom_torsion_site_symmetry_2
_geom_torsion_site_symmetry_3
_geom_torsion_site_symmetry_4
_geom_torsion_publ_flag
N21 B1 N11 C12 0.8(7) . . . . ?
C51 B1 N11 C12 118.4(6) . . . . ?
C31 B1 N11 C12 -112.3(6) . . . . ?
N21 B1 N11 C16 -177.4(6) . . . . ?
C51 B1 N11 C16 -59.9(8) . . . . ?
C31 B1 N11 C16 69.5(8) . . . . ?
C16 N11 C12 C13 0.9(10) . . . . ?
B1 N11 C12 C13 -177.5(6) . . . . ?
C16 N11 C12 C22 178.7(6) . . . . ?
B1 N11 C12 C22 0.3(8) . . . . ?
N11 C12 C13 C14 -1.4(10) . . . . ?
C22 C12 C13 C14 -178.6(7) . . . . ?
C12 C13 C14 C15 0.6(11) . . . . ?
C13 C14 C15 C16 0.5(11) . . . . ?
C12 N11 C16 C15 0.2(10) . . . . ?
B1 N11 C16 C15 178.4(6) . . . . ?
C14 C15 C16 N11 -1.0(11) . . . . ?
C51 B1 N21 C22 -119.0(6) . . . . ?
N11 B1 N21 C22 -1.8(6) . . . . ?
C31 B1 N21 C22 110.9(6) . . . . ?
C51 B1 N21 C25 68.3(9) . . . . ?
N11 B1 N21 C25 -174.5(7) . . . . ?
C31 B1 N21 C25 -61.8(10) . . . . ?
C25 N21 C22 C23 -1.7(7) . . . . ?
B1 N21 C22 C23 -176.6(6) . . . . ?
C25 N21 C22 C12 177.1(5) . . . . ?
B1 N21 C22 C12 2.2(7) . . . . ?
N11 C12 C22 N21 -1.5(8) . . . . ?
C13 C12 C22 N21 176.0(7) . . . . ?
N11 C12 C22 C23 176.8(8) . . . . ?
C13 C12 C22 C23 -5.7(14) . . . . ?
N21 C22 C23 C24 0.9(8) . . . . ?
C12 C22 C23 C24 -177.4(8) . . . . ?
C22 C23 C24 C29 -179.3(8) . . . . ?
C22 C23 C24 C25 0.2(8) . . . . ?
C22 N21 C25 C26 -179.6(7) . . . . ?
B1 N21 C25 C26 -6.6(12) . . . . ?
C22 N21 C25 C24 1.8(7) . . . . ?
B1 N21 C25 C24 174.7(7) . . . . ?
C29 C24 C25 N21 178.4(6) . . . . ?
C23 C24 C25 N21 -1.2(7) . . . . ?
C29 C24 C25 C26 -0.4(10) . . . . ?
C23 C24 C25 C26 180.0(6) . . . . ?
N21 C25 C26 C27 -178.7(7) . . . . ?
C24 C25 C26 C27 -0.2(10) . . . . ?
C25 C26 C27 C28 0.4(10) . . . . ?
C26 C27 C28 C29 0.0(11) . . . . ?
C26 C27 C28 F28 179.5(6) . . . . ?
F28 C28 C29 C24 179.9(6) . . . . ?
C27 C28 C29 C24 -0.6(11) . . . . ?
C25 C24 C29 C28 0.8(10) . . . . ?
C23 C24 C29 C28 -179.7(8) . . . . ?
N21 B1 C51 C52 -11.0(9) . . . . ?
N11 B1 C51 C52 -117.0(7) . . . . ?
C31 B1 C51 C52 116.4(7) . . . . ?
N21 B1 C51 C55 176.5(6) . . . . ?
N11 B1 C51 C55 70.5(8) . . . . ?
C31 B1 C51 C55 -56.1(9) . . . . ?
N21 B1 C51 Fe1 81.6(7) . . . . ?
N11 B1 C51 Fe1 -24.4(8) . . . . ?
C31 B1 C51 Fe1 -151.0(5) . . . . ?
C54 Fe1 C51 C52 -80.4(5) . . . . ?
C53 Fe1 C51 C52 -37.0(4) . . . . ?
C64 Fe1 C51 C52 -166.8(6) . . . . ?
C55 Fe1 C51 C52 -117.8(6) . . . . ?
C65 Fe1 C51 C52 156.4(4) . . . . ?
C61 Fe1 C51 C52 112.5(4) . . . . ?
C63 Fe1 C51 C52 36.1(16) . . . . ?
C62 Fe1 C51 C52 71.7(5) . . . . ?
C54 Fe1 C51 C55 37.4(4) . . . . ?
C53 Fe1 C51 C55 80.8(5) . . . . ?
C64 Fe1 C51 C55 -49.0(8) . . . . ?
C65 Fe1 C51 C55 -85.8(5) . . . . ?
C61 Fe1 C51 C55 -129.7(4) . . . . ?
C52 Fe1 C51 C55 117.8(6) . . . . ?
C63 Fe1 C51 C55 153.9(13) . . . . ?
C62 Fe1 C51 C55 -170.5(5) . . . . ?
C54 Fe1 C51 B1 160.4(7) . . . . ?
C53 Fe1 C51 B1 -156.2(7) . . . . ?
C64 Fe1 C51 B1 73.9(9) . . . . ?
C55 Fe1 C51 B1 123.0(8) . . . . ?
C65 Fe1 C51 B1 37.1(7) . . . . ?
C61 Fe1 C51 B1 -6.7(7) . . . . ?
C52 Fe1 C51 B1 -119.2(8) . . . . ?
C63 Fe1 C51 B1 -83.1(15) . . . . ?
C62 Fe1 C51 B1 -47.5(7) . . . . ?
C52 C51 C55 C54 -0.7(7) . . . . ?
B1 C51 C55 C54 173.0(6) . . . . ?
Fe1 C51 C55 C54 -59.0(5) . . . . ?
C52 C51 C55 Fe1 58.3(4) . . . . ?
B1 C51 C55 Fe1 -128.0(7) . . . . ?
C53 Fe1 C55 C54 37.7(5) . . . . ?
C64 Fe1 C55 C54 -83.6(5) . . . . ?
C65 Fe1 C55 C54 -126.9(5) . . . . ?
C61 Fe1 C55 C54 -168.0(5) . . . . ?
C52 Fe1 C55 C54 81.7(5) . . . . ?
C63 Fe1 C55 C54 -47.6(8) . . . . ?
C62 Fe1 C55 C54 157.3(14) . . . . ?
C51 Fe1 C55 C54 120.0(6) . . . . ?
C54 Fe1 C55 C51 -120.0(6) . . . . ?
C53 Fe1 C55 C51 -82.3(5) . . . . ?
C64 Fe1 C55 C51 156.4(4) . . . . ?
C65 Fe1 C55 C51 113.1(5) . . . . ?
C61 Fe1 C55 C51 71.9(5) . . . . ?
C52 Fe1 C55 C51 -38.3(4) . . . . ?
C63 Fe1 C55 C51 -167.6(6) . . . . ?
C62 Fe1 C55 C51 37.3(16) . . . . ?
C51 C55 C54 C53 0.3(8) . . . . ?
Fe1 C55 C54 C53 -60.2(5) . . . . ?
C51 C55 C54 Fe1 60.5(5) . . . . ?
C64 Fe1 C54 C53 -127.8(5) . . . . ?
C55 Fe1 C54 C53 118.7(6) . . . . ?
C65 Fe1 C54 C53 -166.8(5) . . . . ?
C61 Fe1 C54 C53 167.0(14) . . . . ?
C52 Fe1 C54 C53 37.9(4) . . . . ?
C63 Fe1 C54 C53 -84.9(5) . . . . ?
C62 Fe1 C54 C53 -51.9(8) . . . . ?
C51 Fe1 C54 C53 81.5(5) . . . . ?
C53 Fe1 C54 C55 -118.7(6) . . . . ?
C64 Fe1 C54 C55 113.6(5) . . . . ?
C65 Fe1 C54 C55 74.5(6) . . . . ?
C61 Fe1 C54 C55 48.3(17) . . . . ?
C52 Fe1 C54 C55 -80.8(4) . . . . ?
C63 Fe1 C54 C55 156.5(4) . . . . ?
C62 Fe1 C54 C55 -170.6(6) . . . . ?
C51 Fe1 C54 C55 -37.2(4) . . . . ?
C55 C54 C53 C52 0.2(8) . . . . ?
Fe1 C54 C53 C52 -59.9(5) . . . . ?
C55 C54 C53 Fe1 60.1(5) . . . . ?
C64 Fe1 C53 C54 71.2(6) . . . . ?
C55 Fe1 C53 C54 -38.2(4) . . . . ?
C65 Fe1 C53 C54 45.0(14) . . . . ?
C61 Fe1 C53 C54 -174.3(6) . . . . ?
C52 Fe1 C53 C54 -118.9(6) . . . . ?
C63 Fe1 C53 C54 111.6(5) . . . . ?
C62 Fe1 C53 C54 153.7(5) . . . . ?
C51 Fe1 C53 C54 -82.0(5) . . . . ?
C54 Fe1 C53 C52 118.9(6) . . . . ?
C64 Fe1 C53 C52 -169.9(4) . . . . ?
C55 Fe1 C53 C52 80.7(4) . . . . ?
C65 Fe1 C53 C52 163.9(11) . . . . ?
C61 Fe1 C53 C52 -55.3(8) . . . . ?
C63 Fe1 C53 C52 -129.5(4) . . . . ?
C62 Fe1 C53 C52 -87.3(5) . . . . ?
C51 Fe1 C53 C52 36.9(4) . . . . ?
C54 C53 C52 C51 -0.7(8) . . . . ?
Fe1 C53 C52 C51 -60.2(5) . . . . ?
C54 C53 C52 Fe1 59.5(5) . . . . ?
C55 C51 C52 C53 0.8(7) . . . . ?
B1 C51 C52 C53 -173.1(6) . . . . ?
Fe1 C51 C52 C53 58.9(5) . . . . ?
C55 C51 C52 Fe1 -58.1(4) . . . . ?
B1 C51 C52 Fe1 128.0(6) . . . . ?
C54 Fe1 C52 C53 -37.7(4) . . . . ?
C64 Fe1 C52 C53 34.2(13) . . . . ?
C55 Fe1 C52 C53 -81.9(5) . . . . ?
C65 Fe1 C52 C53 -171.1(6) . . . . ?
C61 Fe1 C52 C53 153.2(4) . . . . ?
C63 Fe1 C52 C53 69.7(6) . . . . ?
C62 Fe1 C52 C53 110.5(5) . . . . ?
C51 Fe1 C52 C53 -120.4(6) . . . . ?
C54 Fe1 C52 C51 82.8(5) . . . . ?
C53 Fe1 C52 C51 120.4(6) . . . . ?
C64 Fe1 C52 C51 154.6(11) . . . . ?
C55 Fe1 C52 C51 38.5(4) . . . . ?
C65 Fe1 C52 C51 -50.7(8) . . . . ?
C61 Fe1 C52 C51 -86.4(5) . . . . ?
C63 Fe1 C52 C51 -169.9(5) . . . . ?
C62 Fe1 C52 C51 -129.0(4) . . . . ?
C54 Fe1 C61 C62 150.9(14) . . . . ?
C53 Fe1 C61 C62 -46.9(8) . . . . ?
C64 Fe1 C61 C62 81.7(5) . . . . ?
C55 Fe1 C61 C62 -169.3(5) . . . . ?
C65 Fe1 C61 C62 119.0(7) . . . . ?
C52 Fe1 C61 C62 -84.8(5) . . . . ?
C63 Fe1 C61 C62 37.5(4) . . . . ?
C51 Fe1 C61 C62 -128.2(4) . . . . ?
C54 Fe1 C61 C65 31.9(17) . . . . ?
C53 Fe1 C61 C65 -165.9(6) . . . . ?
C64 Fe1 C61 C65 -37.3(4) . . . . ?
C55 Fe1 C61 C65 71.8(6) . . . . ?
C52 Fe1 C61 C65 156.3(4) . . . . ?
C63 Fe1 C61 C65 -81.5(5) . . . . ?
C62 Fe1 C61 C65 -119.0(7) . . . . ?
C51 Fe1 C61 C65 112.8(5) . . . . ?
C62 C61 C65 C64 -0.8(8) . . . . ?
Fe1 C61 C65 C64 59.2(5) . . . . ?
C62 C61 C65 Fe1 -60.0(5) . . . . ?
C54 Fe1 C65 C64 68.8(6) . . . . ?
C53 Fe1 C65 C64 33.0(14) . . . . ?
C55 Fe1 C65 C64 110.7(5) . . . . ?
C61 Fe1 C65 C64 -119.4(6) . . . . ?
C52 Fe1 C65 C64 -170.5(6) . . . . ?
C63 Fe1 C65 C64 -38.4(5) . . . . ?
C62 Fe1 C65 C64 -82.0(5) . . . . ?
C51 Fe1 C65 C64 154.3(4) . . . . ?
C54 Fe1 C65 C61 -171.8(5) . . . . ?
C53 Fe1 C65 C61 152.4(11) . . . . ?
C64 Fe1 C65 C61 119.4(6) . . . . ?
C55 Fe1 C65 C61 -129.8(5) . . . . ?
C52 Fe1 C65 C61 -51.1(8) . . . . ?
C63 Fe1 C65 C61 81.0(5) . . . . ?
C62 Fe1 C65 C61 37.4(4) . . . . ?
C51 Fe1 C65 C61 -86.3(5) . . . . ?
C61 C65 C64 C63 1.2(8) . . . . ?
Fe1 C65 C64 C63 60.4(5) . . . . ?
C61 C65 C64 Fe1 -59.2(5) . . . . ?
C54 Fe1 C64 C65 -130.3(5) . . . . ?
C53 Fe1 C64 C65 -170.1(4) . . . . ?
C55 Fe1 C64 C65 -87.5(5) . . . . ?
C61 Fe1 C64 C65 37.8(4) . . . . ?
C52 Fe1 C64 C65 162.7(11) . . . . ?
C63 Fe1 C64 C65 118.3(7) . . . . ?
C62 Fe1 C64 C65 81.0(5) . . . . ?
C51 Fe1 C64 C65 -53.7(8) . . . . ?
C54 Fe1 C64 C63 111.4(5) . . . . ?
C53 Fe1 C64 C63 71.6(6) . . . . ?
C55 Fe1 C64 C63 154.2(5) . . . . ?
C65 Fe1 C64 C63 -118.3(7) . . . . ?
C61 Fe1 C64 C63 -80.5(5) . . . . ?
C52 Fe1 C64 C63 44.4(14) . . . . ?
C62 Fe1 C64 C63 -37.2(5) . . . . ?
C51 Fe1 C64 C63 -171.9(6) . . . . ?
C65 C64 C63 C62 -1.2(8) . . . . ?
Fe1 C64 C63 C62 59.3(5) . . . . ?
C65 C64 C63 Fe1 -60.4(5) . . . . ?
C54 Fe1 C63 C62 155.2(5) . . . . ?
C53 Fe1 C63 C62 112.8(5) . . . . ?
C64 Fe1 C63 C62 -119.5(7) . . . . ?
C55 Fe1 C63 C62 -172.1(6) . . . . ?
C65 Fe1 C63 C62 -81.6(5) . . . . ?
C61 Fe1 C63 C62 -37.4(5) . . . . ?
C52 Fe1 C63 C62 73.3(6) . . . . ?
C51 Fe1 C63 C62 44.2(16) . . . . ?
C54 Fe1 C63 C64 -85.3(6) . . . . ?
C53 Fe1 C63 C64 -127.6(5) . . . . ?
C55 Fe1 C63 C64 -52.6(9) . . . . ?
C65 Fe1 C63 C64 37.9(5) . . . . ?
C61 Fe1 C63 C64 82.2(5) . . . . ?
C52 Fe1 C63 C64 -167.2(5) . . . . ?
C62 Fe1 C63 C64 119.5(7) . . . . ?
C51 Fe1 C63 C64 163.8(12) . . . . ?
C65 C61 C62 C63 0.1(8) . . . . ?
Fe1 C61 C62 C63 -59.5(5) . . . . ?
C65 C61 C62 Fe1 59.6(5) . . . . ?
C64 C63 C62 C61 0.7(8) . . . . ?
Fe1 C63 C62 C61 59.3(5) . . . . ?
C64 C63 C62 Fe1 -58.7(5) . . . . ?
C54 Fe1 C62 C61 -168.1(6) . . . . ?
C53 Fe1 C62 C61 156.9(5) . . . . ?
C64 Fe1 C62 C61 -81.6(5) . . . . ?
C55 Fe1 C62 C61 42.3(17) . . . . ?
C65 Fe1 C62 C61 -38.1(5) . . . . ?
C52 Fe1 C62 C61 113.5(5) . . . . ?
C63 Fe1 C62 C61 -119.3(7) . . . . ?
C51 Fe1 C62 C61 72.9(5) . . . . ?
C54 Fe1 C62 C63 -48.8(8) . . . . ?
C53 Fe1 C62 C63 -83.8(5) . . . . ?
C64 Fe1 C62 C63 37.7(5) . . . . ?
C55 Fe1 C62 C63 161.6(13) . . . . ?
C65 Fe1 C62 C63 81.3(5) . . . . ?
C61 Fe1 C62 C63 119.3(7) . . . . ?
C52 Fe1 C62 C63 -127.2(5) . . . . ?
C51 Fe1 C62 C63 -167.8(5) . . . . ?
N21 B1 C31 C32 7.8(10) . . . . ?
C51 B1 C31 C32 -121.3(8) . . . . ?
N11 B1 C31 C32 110.6(7) . . . . ?
N21 B1 C31 C35 -166.5(6) . . . . ?
C51 B1 C31 C35 64.4(9) . . . . ?
N11 B1 C31 C35 -63.7(9) . . . . ?
N21 B1 C31 Fe2 101.9(7) . . . . ?
C51 B1 C31 Fe2 -27.2(8) . . . . ?
N11 B1 C31 Fe2 -155.3(5) . . . . ?
C35 Fe2 C31 C32 -116.9(5) . . . . ?
C45 Fe2 C31 C32 159.2(4) . . . . ?
C34 Fe2 C31 C32 -80.8(4) . . . . ?
C44 Fe2 C31 C32 -165.5(6) . . . . ?
C43 Fe2 C31 C32 40.9(12) . . . . ?
C33 Fe2 C31 C32 -37.0(4) . . . . ?
C41 Fe2 C31 C32 116.0(4) . . . . ?
C42 Fe2 C31 C32 74.7(5) . . . . ?
C45 Fe2 C31 C35 -83.9(5) . . . . ?
C34 Fe2 C31 C35 36.0(4) . . . . ?
C44 Fe2 C31 C35 -48.7(8) . . . . ?
C43 Fe2 C31 C35 157.7(11) . . . . ?
C33 Fe2 C31 C35 79.9(4) . . . . ?
C32 Fe2 C31 C35 116.9(5) . . . . ?
C41 Fe2 C31 C35 -127.2(4) . . . . ?
C42 Fe2 C31 C35 -168.4(4) . . . . ?
C35 Fe2 C31 B1 120.5(8) . . . . ?
C45 Fe2 C31 B1 36.6(7) . . . . ?
C34 Fe2 C31 B1 156.5(7) . . . . ?
C44 Fe2 C31 B1 71.8(9) . . . . ?
C43 Fe2 C31 B1 -81.8(13) . . . . ?
C33 Fe2 C31 B1 -159.6(7) . . . . ?
C32 Fe2 C31 B1 -122.6(7) . . . . ?
C41 Fe2 C31 B1 -6.7(7) . . . . ?
C42 Fe2 C31 B1 -47.9(7) . . . . ?
C32 C31 C35 C34 0.5(8) . . . . ?
B1 C31 C35 C34 175.9(7) . . . . ?
Fe2 C31 C35 C34 -58.7(5) . . . . ?
C32 C31 C35 Fe2 59.2(5) . . . . ?
B1 C31 C35 Fe2 -125.4(7) . . . . ?
C45 Fe2 C35 C34 -123.0(5) . . . . ?
C44 Fe2 C35 C34 -79.3(5) . . . . ?
C43 Fe2 C35 C34 -44.0(10) . . . . ?
C33 Fe2 C35 C34 39.4(4) . . . . ?
C32 Fe2 C35 C34 83.1(5) . . . . ?
C41 Fe2 C35 C34 -164.3(5) . . . . ?
C42 Fe2 C35 C34 160.5(12) . . . . ?
C31 Fe2 C35 C34 121.9(6) . . . . ?
C45 Fe2 C35 C31 115.0(4) . . . . ?
C34 Fe2 C35 C31 -121.9(6) . . . . ?
C44 Fe2 C35 C31 158.8(4) . . . . ?
C43 Fe2 C35 C31 -165.9(7) . . . . ?
C33 Fe2 C35 C31 -82.6(4) . . . . ?
C32 Fe2 C35 C31 -38.8(4) . . . . ?
C41 Fe2 C35 C31 73.8(5) . . . . ?
C42 Fe2 C35 C31 38.5(14) . . . . ?
C31 C35 C34 C33 -1.7(8) . . . . ?
Fe2 C35 C34 C33 -61.4(5) . . . . ?
C31 C35 C34 Fe2 59.6(5) . . . . ?
C45 Fe2 C34 C35 77.1(5) . . . . ?
C44 Fe2 C34 C35 118.1(5) . . . . ?
C43 Fe2 C34 C35 159.6(5) . . . . ?
C33 Fe2 C34 C35 -116.4(6) . . . . ?
C32 Fe2 C34 C35 -79.8(5) . . . . ?
C41 Fe2 C34 C35 51.0(12) . . . . ?
C42 Fe2 C34 C35 -168.9(6) . . . . ?
C31 Fe2 C34 C35 -36.3(4) . . . . ?
C35 Fe2 C34 C33 116.4(6) . . . . ?
C45 Fe2 C34 C33 -166.5(4) . . . . ?
C44 Fe2 C34 C33 -125.5(4) . . . . ?
C43 Fe2 C34 C33 -83.9(5) . . . . ?
C32 Fe2 C34 C33 36.6(4) . . . . ?
C41 Fe2 C34 C33 167.5(10) . . . . ?
C42 Fe2 C34 C33 -52.5(8) . . . . ?
C31 Fe2 C34 C33 80.1(4) . . . . ?
C35 C34 C33 C32 2.3(8) . . . . ?
Fe2 C34 C33 C32 -58.6(5) . . . . ?
C35 C34 C33 Fe2 60.9(5) . . . . ?
C35 Fe2 C33 C32 81.6(4) . . . . ?
C45 Fe2 C33 C32 161.5(9) . . . . ?
C34 Fe2 C33 C32 120.6(6) . . . . ?
C44 Fe2 C33 C32 -166.2(4) . . . . ?
C43 Fe2 C33 C32 -125.8(4) . . . . ?
C41 Fe2 C33 C32 -51.4(8) . . . . ?
C42 Fe2 C33 C32 -83.6(5) . . . . ?
C31 Fe2 C33 C32 37.3(4) . . . . ?
C35 Fe2 C33 C34 -39.1(4) . . . . ?
C45 Fe2 C33 C34 40.8(12) . . . . ?
C44 Fe2 C33 C34 73.2(5) . . . . ?
C43 Fe2 C33 C34 113.6(4) . . . . ?
C32 Fe2 C33 C34 -120.6(6) . . . . ?
C41 Fe2 C33 C34 -172.0(6) . . . . ?
C42 Fe2 C33 C34 155.7(4) . . . . ?
C31 Fe2 C33 C34 -83.4(4) . . . . ?
C34 C33 C32 C31 -2.0(9) . . . . ?
Fe2 C33 C32 C31 -60.0(5) . . . . ?
C34 C33 C32 Fe2 58.0(5) . . . . ?
C35 C31 C32 C33 0.9(8) . . . . ?
B1 C31 C32 C33 -174.4(7) . . . . ?
Fe2 C31 C32 C33 59.5(5) . . . . ?
C35 C31 C32 Fe2 -58.6(5) . . . . ?
B1 C31 C32 Fe2 126.1(7) . . . . ?
C35 Fe2 C32 C33 -80.9(4) . . . . ?
C45 Fe2 C32 C33 -167.2(7) . . . . ?
C34 Fe2 C32 C33 -37.1(4) . . . . ?
C44 Fe2 C32 C33 40.0(11) . . . . ?
C43 Fe2 C32 C33 73.3(5) . . . . ?
C41 Fe2 C32 C33 156.9(4) . . . . ?
C42 Fe2 C32 C33 114.6(4) . . . . ?
C31 Fe2 C32 C33 -120.0(6) . . . . ?
C35 Fe2 C32 C31 39.1(4) . . . . ?
C45 Fe2 C32 C31 -47.2(8) . . . . ?
C34 Fe2 C32 C31 82.9(4) . . . . ?
C44 Fe2 C32 C31 160.0(9) . . . . ?
C43 Fe2 C32 C31 -166.7(4) . . . . ?
C33 Fe2 C32 C31 120.0(6) . . . . ?
C41 Fe2 C32 C31 -83.1(4) . . . . ?
C42 Fe2 C32 C31 -125.4(4) . . . . ?
C35 Fe2 C41 C42 -166.6(4) . . . . ?
C45 Fe2 C41 C42 120.1(6) . . . . ?
C34 Fe2 C41 C42 153.4(10) . . . . ?
C44 Fe2 C41 C42 81.1(5) . . . . ?
C43 Fe2 C41 C42 37.7(5) . . . . ?
C33 Fe2 C41 C42 -45.9(8) . . . . ?
C32 Fe2 C41 C42 -82.0(5) . . . . ?
C31 Fe2 C41 C42 -125.0(4) . . . . ?
C35 Fe2 C41 C45 73.3(5) . . . . ?
C34 Fe2 C41 C45 33.3(12) . . . . ?
C44 Fe2 C41 C45 -39.0(5) . . . . ?
C43 Fe2 C41 C45 -82.4(5) . . . . ?
C33 Fe2 C41 C45 -166.0(6) . . . . ?
C32 Fe2 C41 C45 157.9(4) . . . . ?
C42 Fe2 C41 C45 -120.1(6) . . . . ?
C31 Fe2 C41 C45 114.9(4) . . . . ?
C42 C41 C45 C44 1.3(9) . . . . ?
Fe2 C41 C45 C44 60.5(5) . . . . ?
C42 C41 C45 Fe2 -59.2(6) . . . . ?
C35 Fe2 C45 C41 -127.4(4) . . . . ?
C34 Fe2 C45 C41 -169.4(4) . . . . ?
C44 Fe2 C45 C41 117.4(6) . . . . ?
C43 Fe2 C45 C41 80.4(5) . . . . ?
C33 Fe2 C45 C41 159.0(9) . . . . ?
C32 Fe2 C45 C41 -50.4(9) . . . . ?
C42 Fe2 C45 C41 36.9(4) . . . . ?
C31 Fe2 C45 C41 -84.0(5) . . . . ?
C35 Fe2 C45 C44 115.2(4) . . . . ?
C34 Fe2 C45 C44 73.3(5) . . . . ?
C43 Fe2 C45 C44 -37.0(4) . . . . ?
C33 Fe2 C45 C44 41.6(12) . . . . ?
C32 Fe2 C45 C44 -167.8(6) . . . . ?
C41 Fe2 C45 C44 -117.4(6) . . . . ?
C42 Fe2 C45 C44 -80.5(5) . . . . ?
C31 Fe2 C45 C44 158.6(4) . . . . ?
C41 C45 C44 C43 -1.4(9) . . . . ?
Fe2 C45 C44 C43 59.6(6) . . . . ?
C41 C45 C44 Fe2 -61.1(5) . . . . ?
C35 Fe2 C44 C43 156.6(5) . . . . ?
C45 Fe2 C44 C43 -119.4(7) . . . . ?
C34 Fe2 C44 C43 114.9(5) . . . . ?
C33 Fe2 C44 C43 74.2(6) . . . . ?
C32 Fe2 C44 C43 43.7(11) . . . . ?
C41 Fe2 C44 C43 -80.9(5) . . . . ?
C42 Fe2 C44 C43 -37.4(5) . . . . ?
C31 Fe2 C44 C43 -168.6(6) . . . . ?
C35 Fe2 C44 C45 -84.0(5) . . . . ?
C34 Fe2 C44 C45 -125.7(4) . . . . ?
C43 Fe2 C44 C45 119.4(7) . . . . ?
C33 Fe2 C44 C45 -166.3(4) . . . . ?
C32 Fe2 C44 C45 163.1(8) . . . . ?
C41 Fe2 C44 C45 38.6(4) . . . . ?
C42 Fe2 C44 C45 82.0(5) . . . . ?
C31 Fe2 C44 C45 -49.2(8) . . . . ?
C45 C44 C43 C42 1.0(9) . . . . ?
Fe2 C44 C43 C42 60.0(6) . . . . ?
C45 C44 C43 Fe2 -58.9(5) . . . . ?
C35 Fe2 C43 C44 -50.9(10) . . . . ?
C45 Fe2 C43 C44 38.1(5) . . . . ?
C34 Fe2 C43 C44 -81.7(6) . . . . ?
C33 Fe2 C43 C44 -124.6(5) . . . . ?
C32 Fe2 C43 C44 -165.0(4) . . . . ?
C41 Fe2 C43 C44 82.0(5) . . . . ?
C42 Fe2 C43 C44 119.6(7) . . . . ?
C31 Fe2 C43 C44 163.3(10) . . . . ?
C35 Fe2 C43 C42 -170.5(7) . . . . ?
C45 Fe2 C43 C42 -81.6(5) . . . . ?
C34 Fe2 C43 C42 158.7(5) . . . . ?
C44 Fe2 C43 C42 -119.6(7) . . . . ?
C33 Fe2 C43 C42 115.8(5) . . . . ?
C32 Fe2 C43 C42 75.4(6) . . . . ?
C41 Fe2 C43 C42 -37.6(5) . . . . ?
C31 Fe2 C43 C42 43.7(14) . . . . ?
C45 C41 C42 C43 -0.7(9) . . . . ?
Fe2 C41 C42 C43 -59.1(6) . . . . ?
C45 C41 C42 Fe2 58.3(5) . . . . ?
C44 C43 C42 C41 -0.2(10) . . . . ?
Fe2 C43 C42 C41 59.3(6) . . . . ?
C44 C43 C42 Fe2 -59.5(6) . . . . ?
C35 Fe2 C42 C41 44.7(14) . . . . ?
C45 Fe2 C42 C41 -37.3(4) . . . . ?
C34 Fe2 C42 C41 -164.2(6) . . . . ?
C44 Fe2 C42 C41 -81.8(5) . . . . ?
C43 Fe2 C42 C41 -118.9(7) . . . . ?
C33 Fe2 C42 C41 159.2(4) . . . . ?
C32 Fe2 C42 C41 116.6(4) . . . . ?
C31 Fe2 C42 C41 75.2(5) . . . . ?
C35 Fe2 C42 C43 163.6(11) . . . . ?
C45 Fe2 C42 C43 81.6(5) . . . . ?
C34 Fe2 C42 C43 -45.2(9) . . . . ?
C44 Fe2 C42 C43 37.1(5) . . . . ?
C33 Fe2 C42 C43 -81.9(6) . . . . ?
C32 Fe2 C42 C43 -124.5(5) . . . . ?
C41 Fe2 C42 C43 118.9(7) . . . . ?
C31 Fe2 C42 C43 -165.8(5) . . . . ?
N21A B1A N11A C16A 177.0(6) . . . . ?
C51A B1A N11A C16A 58.8(9) . . . . ?
C31A B1A N11A C16A -66.2(8) . . . . ?
N21A B1A N11A C12A -2.6(6) . . . . ?
C51A B1A N11A C12A -120.8(6) . . . . ?
C31A B1A N11A C12A 114.2(6) . . . . ?
C16A N11A C12A C13A 1.1(9) . . . . ?
B1A N11A C12A C13A -179.3(6) . . . . ?
C16A N11A C12A C22A -179.2(5) . . . . ?
B1A N11A C12A C22A 0.5(7) . . . . ?
N11A C12A C13A C14A -1.1(10) . . . . ?
C22A C12A C13A C14A 179.2(7) . . . . ?
C12A C13A C14A C15A 0.3(11) . . . . ?
C13A C14A C15A C16A 0.6(11) . . . . ?
C12A N11A C16A C15A -0.2(9) . . . . ?
B1A N11A C16A C15A -179.8(6) . . . . ?
C14A C15A C16A N11A -0.6(11) . . . . ?
C51A B1A N21A C22A 117.0(6) . . . . ?
C31A B1A N21A C22A -109.9(6) . . . . ?
N11A B1A N21A C22A 4.0(6) . . . . ?
C51A B1A N21A C25A -70.1(10) . . . . ?
C31A B1A N21A C25A 63.0(10) . . . . ?
N11A B1A N21A C25A 176.9(7) . . . . ?
C25A N21A C22A C23A 0.5(7) . . . . ?
B1A N21A C22A C23A 175.7(6) . . . . ?
C25A N21A C22A C12A -179.4(5) . . . . ?
B1A N21A C22A C12A -4.2(7) . . . . ?
N11A C12A C22A N21A 2.2(7) . . . . ?
C13A C12A C22A N21A -178.1(6) . . . . ?
N11A C12A C22A C23A -177.7(7) . . . . ?
C13A C12A C22A C23A 2.0(13) . . . . ?
N21A C22A C23A C24A -0.9(7) . . . . ?
C12A C22A C23A C24A 179.0(7) . . . . ?
C22A C23A C24A C29A -179.6(7) . . . . ?
C22A C23A C24A C25A 0.9(7) . . . . ?
C22A N21A C25A C26A 180.0(7) . . . . ?
B1A N21A C25A C26A 6.8(13) . . . . ?
C22A N21A C25A C24A 0.1(7) . . . . ?
B1A N21A C25A C24A -173.1(7) . . . . ?
C23A C24A C25A C26A 179.5(6) . . . . ?
C29A C24A C25A C26A -0.1(10) . . . . ?
C23A C24A C25A N21A -0.6(7) . . . . ?
C29A C24A C25A N21A 179.8(6) . . . . ?
N21A C25A C26A C27A 179.8(7) . . . . ?
C24A C25A C26A C27A -0.4(10) . . . . ?
C25A C26A C27A C28A 0.3(11) . . . . ?
C26A C27A C28A C29A 0.1(13) . . . . ?
C26A C27A C28A F28A 178.7(7) . . . . ?
F28A C28A C29A C24A -179.2(7) . . . . ?
C27A C28A C29A C24A -0.6(12) . . . . ?
C23A C24A C29A C28A -178.9(8) . . . . ?
C25A C24A C29A C28A 0.6(10) . . . . ?
N21A B1A C31A C32A 156.1(7) . . . . ?
C51A B1A C31A C32A -70.7(9) . . . . ?
N11A B1A C31A C32A 50.6(9) . . . . ?
N21A B1A C31A C35A -28.4(10) . . . . ?
C51A B1A C31A C35A 104.8(8) . . . . ?
N11A B1A C31A C35A -133.9(7) . . . . ?
N21A B1A C31A Fe1A 61.6(8) . . . . ?
C51A B1A C31A Fe1A -165.2(5) . . . . ?
N11A B1A C31A Fe1A -43.9(8) . . . . ?
C34A Fe1A C31A C32A 80.0(5) . . . . ?
C44A Fe1A C31A C32A -176.3(5) . . . . ?
C43A Fe1A C31A C32A 152.1(18) . . . . ?
C33A Fe1A C31A C32A 35.8(5) . . . . ?
C35A Fe1A C31A C32A 117.0(6) . . . . ?
C42A Fe1A C31A C32A -56.6(8) . . . . ?
C41A Fe1A C31A C32A -94.0(5) . . . . ?
C45A Fe1A C31A C32A -136.3(4) . . . . ?
C34A Fe1A C31A C35A -37.0(5) . . . . ?
C44A Fe1A C31A C35A 66.7(6) . . . . ?
C43A Fe1A C31A C35A 35(2) . . . . ?
C33A Fe1A C31A C35A -81.2(5) . . . . ?
C42A Fe1A C31A C35A -173.6(6) . . . . ?
C41A Fe1A C31A C35A 149.0(5) . . . . ?
C45A Fe1A C31A C35A 106.7(5) . . . . ?
C32A Fe1A C31A C35A -117.0(6) . . . . ?
C34A Fe1A C31A B1A -156.1(7) . . . . ?
C44A Fe1A C31A B1A -52.3(8) . . . . ?
C43A Fe1A C31A B1A -84(2) . . . . ?
C33A Fe1A C31A B1A 159.8(7) . . . . ?
C35A Fe1A C31A B1A -119.0(8) . . . . ?
C42A Fe1A C31A B1A 67.4(9) . . . . ?
C41A Fe1A C31A B1A 29.9(7) . . . . ?
C45A Fe1A C31A B1A -12.4(7) . . . . ?
C32A Fe1A C31A B1A 124.0(8) . . . . ?
C35A C31A C32A C33A 1.4(8) . . . . ?
B1A C31A C32A C33A 177.6(7) . . . . ?
Fe1A C31A C32A C33A -57.3(5) . . . . ?
C35A C31A C32A Fe1A 58.8(4) . . . . ?
B1A C31A C32A Fe1A -125.0(7) . . . . ?
C34A Fe1A C32A C33A 39.1(5) . . . . ?
C44A Fe1A C32A C33A 143(2) . . . . ?
C43A Fe1A C32A C33A -49.4(8) . . . . ?
C35A Fe1A C32A C33A 83.2(5) . . . . ?
C42A Fe1A C32A C33A -87.4(6) . . . . ?
C41A Fe1A C32A C33A -132.5(6) . . . . ?
C45A Fe1A C32A C33A -172.7(5) . . . . ?
C31A Fe1A C32A C33A 122.2(7) . . . . ?
C34A Fe1A C32A C31A -83.1(5) . . . . ?
C44A Fe1A C32A C31A 21(3) . . . . ?
C43A Fe1A C32A C31A -171.7(5) . . . . ?
C33A Fe1A C32A C31A -122.2(7) . . . . ?
C35A Fe1A C32A C31A -39.1(4) . . . . ?
C42A Fe1A C32A C31A 150.4(4) . . . . ?
C41A Fe1A C32A C31A 105.3(5) . . . . ?
C45A Fe1A C32A C31A 65.1(6) . . . . ?
C31A C32A C33A C34A -1.6(9) . . . . ?
Fe1A C32A C33A C34A -59.9(5) . . . . ?
C31A C32A C33A Fe1A 58.3(5) . . . . ?
C34A Fe1A C33A C32A -117.3(7) . . . . ?
C44A Fe1A C33A C32A -171.8(6) . . . . ?
C43A Fe1A C33A C32A 153.4(5) . . . . ?
C35A Fe1A C33A C32A -79.9(5) . . . . ?
C42A Fe1A C33A C32A 110.3(5) . . . . ?
C41A Fe1A C33A C32A 71.4(6) . . . . ?
C45A Fe1A C33A C32A 44(3) . . . . ?
C31A Fe1A C33A C32A -36.0(5) . . . . ?
C44A Fe1A C33A C34A -54.5(8) . . . . ?
C43A Fe1A C33A C34A -89.3(5) . . . . ?
C35A Fe1A C33A C34A 37.5(4) . . . . ?
C42A Fe1A C33A C34A -132.4(5) . . . . ?
C41A Fe1A C33A C34A -171.3(5) . . . . ?
C45A Fe1A C33A C34A 161(2) . . . . ?
C32A Fe1A C33A C34A 117.3(7) . . . . ?
C31A Fe1A C33A C34A 81.4(5) . . . . ?
C32A C33A C34A C35A 1.1(9) . . . . ?
Fe1A C33A C34A C35A -60.1(5) . . . . ?
C32A C33A C34A Fe1A 61.2(5) . . . . ?
C44A Fe1A C34A C35A -90.9(5) . . . . ?
C43A Fe1A C34A C35A -133.2(5) . . . . ?
C33A Fe1A C34A C35A 119.3(6) . . . . ?
C42A Fe1A C34A C35A -171.7(5) . . . . ?
C41A Fe1A C34A C35A 173(2) . . . . ?
C45A Fe1A C34A C35A -56.4(7) . . . . ?
C32A Fe1A C34A C35A 81.0(5) . . . . ?
C31A Fe1A C34A C35A 37.3(4) . . . . ?
C44A Fe1A C34A C33A 149.8(5) . . . . ?
C43A Fe1A C34A C33A 107.5(5) . . . . ?
C35A Fe1A C34A C33A -119.3(6) . . . . ?
C42A Fe1A C34A C33A 69.0(6) . . . . ?
C41A Fe1A C34A C33A 54(3) . . . . ?
C45A Fe1A C34A C33A -175.7(5) . . . . ?
C32A Fe1A C34A C33A -38.4(4) . . . . ?
C31A Fe1A C34A C33A -82.0(4) . . . . ?
C33A C34A C35A C31A -0.2(8) . . . . ?
Fe1A C34A C35A C31A -60.1(5) . . . . ?
C33A C34A C35A Fe1A 59.9(5) . . . . ?
C32A C31A C35A C34A -0.7(8) . . . . ?
B1A C31A C35A C34A -177.1(6) . . . . ?
Fe1A C31A C35A C34A 58.8(5) . . . . ?
C32A C31A C35A Fe1A -59.5(5) . . . . ?
B1A C31A C35A Fe1A 124.1(7) . . . . ?
C44A Fe1A C35A C34A 105.5(5) . . . . ?
C43A Fe1A C35A C34A 67.0(6) . . . . ?
C33A Fe1A C35A C34A -38.0(4) . . . . ?
C42A Fe1A C35A C34A 39(2) . . . . ?
C41A Fe1A C35A C34A -178.3(6) . . . . ?
C45A Fe1A C35A C34A 149.0(4) . . . . ?
C32A Fe1A C35A C34A -81.5(5) . . . . ?
C31A Fe1A C35A C34A -120.2(6) . . . . ?
C34A Fe1A C35A C31A 120.2(6) . . . . ?
C44A Fe1A C35A C31A -134.3(4) . . . . ?
C43A Fe1A C35A C31A -172.8(5) . . . . ?
C33A Fe1A C35A C31A 82.3(5) . . . . ?
C42A Fe1A C35A C31A 160(2) . . . . ?
C41A Fe1A C35A C31A -58.1(8) . . . . ?
C45A Fe1A C35A C31A -90.8(5) . . . . ?
C32A Fe1A C35A C31A 38.7(4) . . . . ?
C34A Fe1A C41A C45A 138(2) . . . . ?
C44A Fe1A C41A C45A 38.6(5) . . . . ?
C43A Fe1A C41A C45A 82.0(5) . . . . ?
C33A Fe1A C41A C45A -174.6(4) . . . . ?
C35A Fe1A C41A C45A -50.3(8) . . . . ?
C42A Fe1A C41A C45A 120.6(7) . . . . ?
C32A Fe1A C41A C45A -133.1(5) . . . . ?
C31A Fe1A C41A C45A -88.6(5) . . . . ?
C34A Fe1A C41A C42A 17(3) . . . . ?
C44A Fe1A C41A C42A -82.0(6) . . . . ?
C43A Fe1A C41A C42A -38.6(5) . . . . ?
C33A Fe1A C41A C42A 64.8(7) . . . . ?
C35A Fe1A C41A C42A -170.9(6) . . . . ?
C45A Fe1A C41A C42A -120.6(7) . . . . ?
C32A Fe1A C41A C42A 106.3(5) . . . . ?
C31A Fe1A C41A C42A 150.8(5) . . . . ?
C45A C41A C42A C43A 0.7(9) . . . . ?
Fe1A C41A C42A C43A 60.2(5) . . . . ?
C45A C41A C42A Fe1A -59.6(6) . . . . ?
C34A Fe1A C42A C43A 66.1(7) . . . . ?
C44A Fe1A C42A C43A -36.9(5) . . . . ?
C33A Fe1A C42A C43A 106.5(5) . . . . ?
C35A Fe1A C42A C43A 33(2) . . . . ?
C41A Fe1A C42A C43A -117.0(8) . . . . ?
C45A Fe1A C42A C43A -80.9(5) . . . . ?
C32A Fe1A C42A C43A 149.5(5) . . . . ?
C31A Fe1A C42A C43A -173.0(6) . . . . ?
C34A Fe1A C42A C41A -176.9(5) . . . . ?
C44A Fe1A C42A C41A 80.1(6) . . . . ?
C43A Fe1A C42A C41A 117.0(8) . . . . ?
C33A Fe1A C42A C41A -136.5(5) . . . . ?
C35A Fe1A C42A C41A 150(2) . . . . ?
C45A Fe1A C42A C41A 36.1(5) . . . . ?
C32A Fe1A C42A C41A -93.5(6) . . . . ?
C31A Fe1A C42A C41A -56.0(9) . . . . ?
C41A C42A C43A C44A -0.9(9) . . . . ?
Fe1A C42A C43A C44A 59.4(5) . . . . ?
C41A C42A C43A Fe1A -60.3(5) . . . . ?
C34A Fe1A C43A C44A 106.2(5) . . . . ?
C33A Fe1A C43A C44A 149.9(5) . . . . ?
C35A Fe1A C43A C44A 67.2(6) . . . . ?
C42A Fe1A C43A C44A -119.8(7) . . . . ?
C41A Fe1A C43A C44A -80.6(6) . . . . ?
C45A Fe1A C43A C44A -37.8(5) . . . . ?
C32A Fe1A C43A C44A -177.4(6) . . . . ?
C31A Fe1A C43A C44A 37(2) . . . . ?
C34A Fe1A C43A C42A -134.0(5) . . . . ?
C44A Fe1A C43A C42A 119.8(7) . . . . ?
C33A Fe1A C43A C42A -90.3(6) . . . . ?
C35A Fe1A C43A C42A -173.0(5) . . . . ?
C41A Fe1A C43A C42A 39.2(5) . . . . ?
C45A Fe1A C43A C42A 82.0(5) . . . . ?
C32A Fe1A C43A C42A -57.6(8) . . . . ?
C31A Fe1A C43A C42A 157.1(18) . . . . ?
C42A C43A C44A C45A 0.8(9) . . . . ?
Fe1A C43A C44A C45A 60.4(5) . . . . ?
C42A C43A C44A Fe1A -59.6(6) . . . . ?
C34A Fe1A C44A C43A -89.7(6) . . . . ?
C33A Fe1A C44A C43A -53.8(9) . . . . ?
C35A Fe1A C44A C43A -133.0(5) . . . . ?
C42A Fe1A C44A C43A 37.4(5) . . . . ?
C41A Fe1A C44A C43A 81.9(6) . . . . ?
C45A Fe1A C44A C43A 119.4(7) . . . . ?
C32A Fe1A C44A C43A 170(2) . . . . ?
C31A Fe1A C44A C43A -172.2(5) . . . . ?
C34A Fe1A C44A C45A 150.9(5) . . . . ?
C43A Fe1A C44A C45A -119.4(7) . . . . ?
C33A Fe1A C44A C45A -173.2(6) . . . . ?
C35A Fe1A C44A C45A 107.7(5) . . . . ?
C42A Fe1A C44A C45A -82.0(5) . . . . ?
C41A Fe1A C44A C45A -37.4(5) . . . . ?
C32A Fe1A C44A C45A 50(3) . . . . ?
C31A Fe1A C44A C45A 68.4(6) . . . . ?
C42A C41A C45A C44A -0.2(9) . . . . ?
Fe1A C41A C45A C44A -59.0(5) . . . . ?
C42A C41A C45A Fe1A 58.8(6) . . . . ?
C43A C44A C45A C41A -0.4(9) . . . . ?
Fe1A C44A C45A C41A 59.8(5) . . . . ?
C43A C44A C45A Fe1A -60.2(5) . . . . ?
C34A Fe1A C45A C41A -170.7(5) . . . . ?
C44A Fe1A C45A C41A -118.2(7) . . . . ?
C43A Fe1A C45A C41A -81.1(5) . . . . ?
C33A Fe1A C45A C41A 31(3) . . . . ?
C35A Fe1A C45A C41A 152.5(5) . . . . ?
C42A Fe1A C45A C41A -37.5(5) . . . . ?
C32A Fe1A C45A C41A 70.0(6) . . . . ?
C31A Fe1A C45A C41A 108.6(5) . . . . ?
C34A Fe1A C45A C44A -52.5(7) . . . . ?
C43A Fe1A C45A C44A 37.1(5) . . . . ?
C33A Fe1A C45A C44A 149(2) . . . . ?
C35A Fe1A C45A C44A -89.3(5) . . . . ?
C42A Fe1A C45A C44A 80.7(5) . . . . ?
C41A Fe1A C45A C44A 118.2(7) . . . . ?
C32A Fe1A C45A C44A -171.8(5) . . . . ?
C31A Fe1A C45A C44A -133.2(5) . . . . ?
N21A B1A C51A C55A -0.6(10) . . . . ?
C31A B1A C51A C55A -133.0(7) . . . . ?
N11A B1A C51A C55A 104.9(7) . . . . ?
N21A B1A C51A C52A -173.3(6) . . . . ?
C31A B1A C51A C52A 54.3(9) . . . . ?
N11A B1A C51A C52A -67.7(9) . . . . ?
N21A B1A C51A Fe2A 92.8(8) . . . . ?
C31A B1A C51A Fe2A -39.6(9) . . . . ?
N11A B1A C51A Fe2A -161.6(5) . . . . ?
C63A Fe2A C51A C55A -159.6(11) . . . . ?
C53A Fe2A C51A C55A -80.1(5) . . . . ?
C54A Fe2A C51A C55A -37.5(4) . . . . ?
C52A Fe2A C51A C55A -118.4(6) . . . . ?
C61A Fe2A C51A C55A 120.3(5) . . . . ?
C65A Fe2A C51A C55A 78.8(5) . . . . ?
C62A Fe2A C51A C55A 164.5(6) . . . . ?
C64A Fe2A C51A C55A 39.8(11) . . . . ?
C63A Fe2A C51A C52A -41.2(12) . . . . ?
C53A Fe2A C51A C52A 38.3(5) . . . . ?
C54A Fe2A C51A C52A 81.0(5) . . . . ?
C61A Fe2A C51A C52A -121.2(5) . . . . ?
C65A Fe2A C51A C52A -162.8(5) . . . . ?
C62A Fe2A C51A C52A -77.1(6) . . . . ?
C55A Fe2A C51A C52A 118.4(6) . . . . ?
C64A Fe2A C51A C52A 158.3(9) . . . . ?
C63A Fe2A C51A B1A 80.2(13) . . . . ?
C53A Fe2A C51A B1A 159.7(8) . . . . ?
C54A Fe2A C51A B1A -157.7(8) . . . . ?
C52A Fe2A C51A B1A 121.4(9) . . . . ?
C61A Fe2A C51A B1A 0.1(8) . . . . ?
C65A Fe2A C51A B1A -41.4(9) . . . . ?
C62A Fe2A C51A B1A 44.3(9) . . . . ?
C55A Fe2A C51A B1A -120.2(8) . . . . ?
C64A Fe2A C51A B1A -80.4(12) . . . . ?
C55A C51A C52A C53A -0.8(8) . . . . ?
B1A C51A C52A C53A 173.1(6) . . . . ?
Fe2A C51A C52A C53A -59.2(5) . . . . ?
C55A C51A C52A Fe2A 58.4(5) . . . . ?
B1A C51A C52A Fe2A -127.8(7) . . . . ?
C63A Fe2A C52A C53A -76.4(7) . . . . ?
C54A Fe2A C52A C53A 37.0(5) . . . . ?
C61A Fe2A C52A C53A -161.2(5) . . . . ?
C65A Fe2A C52A C53A 169.9(11) . . . . ?
C62A Fe2A C52A C53A -119.1(7) . . . . ?
C55A Fe2A C52A C53A 80.9(5) . . . . ?
C64A Fe2A C52A C53A -42.3(12) . . . . ?
C51A Fe2A C52A C53A 118.9(7) . . . . ?
C63A Fe2A C52A C51A 164.6(6) . . . . ?
C53A Fe2A C52A C51A -118.9(7) . . . . ?
C54A Fe2A C52A C51A -82.0(5) . . . . ?
C61A Fe2A C52A C51A 79.9(6) . . . . ?
C65A Fe2A C52A C51A 51.0(14) . . . . ?
C62A Fe2A C52A C51A 122.0(6) . . . . ?
C55A Fe2A C52A C51A -38.1(4) . . . . ?
C64A Fe2A C52A C51A -161.2(10) . . . . ?
C51A C52A C53A C54A 0.2(8) . . . . ?
Fe2A C52A C53A C54A -60.1(5) . . . . ?
C51A C52A C53A Fe2A 60.3(5) . . . . ?
C63A Fe2A C53A C54A -119.2(6) . . . . ?
C52A Fe2A C53A C54A 119.0(7) . . . . ?
C61A Fe2A C53A C54A 172.3(9) . . . . ?
C65A Fe2A C53A C54A -53.4(11) . . . . ?
C62A Fe2A C53A C54A -161.2(7) . . . . ?
C55A Fe2A C53A C54A 37.3(4) . . . . ?
C64A Fe2A C53A C54A -78.8(7) . . . . ?
C51A Fe2A C53A C54A 81.1(5) . . . . ?
C63A Fe2A C53A C52A 121.8(7) . . . . ?
C54A Fe2A C53A C52A -119.0(7) . . . . ?
C61A Fe2A C53A C52A 53.3(12) . . . . ?
C65A Fe2A C53A C52A -172.4(8) . . . . ?
C62A Fe2A C53A C52A 79.8(7) . . . . ?
C55A Fe2A C53A C52A -81.7(5) . . . . ?
C64A Fe2A C53A C52A 162.2(6) . . . . ?
C51A Fe2A C53A C52A -37.9(5) . . . . ?
C52A C53A C54A C55A 0.5(8) . . . . ?
Fe2A C53A C54A C55A -59.0(5) . . . . ?
C52A C53A C54A Fe2A 59.6(5) . . . . ?
C63A Fe2A C54A C53A 77.6(7) . . . . ?
C52A Fe2A C54A C53A -38.6(5) . . . . ?
C61A Fe2A C54A C53A -172.9(9) . . . . ?
C65A Fe2A C54A C53A 157.0(5) . . . . ?
C62A Fe2A C54A C53A 44.4(13) . . . . ?
C55A Fe2A C54A C53A -120.4(7) . . . . ?
C64A Fe2A C54A C53A 117.6(6) . . . . ?
C51A Fe2A C54A C53A -82.9(5) . . . . ?
C63A Fe2A C54A C55A -162.0(6) . . . . ?
C53A Fe2A C54A C55A 120.4(7) . . . . ?
C52A Fe2A C54A C55A 81.8(5) . . . . ?
C61A Fe2A C54A C55A -52.5(11) . . . . ?
C65A Fe2A C54A C55A -82.6(5) . . . . ?
C62A Fe2A C54A C55A 164.8(11) . . . . ?
C64A Fe2A C54A C55A -122.0(6) . . . . ?
C51A Fe2A C54A C55A 37.5(4) . . . . ?
C53A C54A C55A C51A -1.1(8) . . . . ?
Fe2A C54A C55A C51A -60.1(5) . . . . ?
C53A C54A C55A Fe2A 59.0(5) . . . . ?
C52A C51A C55A C54A 1.1(8) . . . . ?
B1A C51A C55A C54A -172.8(6) . . . . ?
Fe2A C51A C55A C54A 59.3(5) . . . . ?
C52A C51A C55A Fe2A -58.2(5) . . . . ?
B1A C51A C55A Fe2A 127.9(7) . . . . ?
C63A Fe2A C55A C54A 42.8(11) . . . . ?
C53A Fe2A C55A C54A -36.4(5) . . . . ?
C52A Fe2A C55A C54A -81.2(5) . . . . ?
C61A Fe2A C55A C54A 160.0(5) . . . . ?
C65A Fe2A C55A C54A 117.9(5) . . . . ?
C62A Fe2A C55A C54A -162.0(11) . . . . ?
C64A Fe2A C55A C54A 75.6(6) . . . . ?
C51A Fe2A C55A C54A -119.6(6) . . . . ?
C63A Fe2A C55A C51A 162.4(9) . . . . ?
C53A Fe2A C55A C51A 83.2(4) . . . . ?
C54A Fe2A C55A C51A 119.6(6) . . . . ?
C52A Fe2A C55A C51A 38.4(4) . . . . ?
C61A Fe2A C55A C51A -80.4(5) . . . . ?
C65A Fe2A C55A C51A -122.5(4) . . . . ?
C62A Fe2A C55A C51A -42.4(13) . . . . ?
C64A Fe2A C55A C51A -164.8(4) . . . . ?
C63A Fe2A C61A C65A 78.0(7) . . . . ?
C53A Fe2A C61A C65A 152.9(9) . . . . ?
C54A Fe2A C61A C65A -41.1(12) . . . . ?
C52A Fe2A C61A C65A -166.6(5) . . . . ?
C62A Fe2A C61A C65A 118.0(9) . . . . ?
C55A Fe2A C61A C65A -80.0(6) . . . . ?
C64A Fe2A C61A C65A 35.4(6) . . . . ?
C51A Fe2A C61A C65A -123.1(5) . . . . ?
C63A Fe2A C61A C62A -40.0(7) . . . . ?
C53A Fe2A C61A C62A 34.9(14) . . . . ?
C54A Fe2A C61A C62A -159.0(10) . . . . ?
C52A Fe2A C61A C62A 75.4(8) . . . . ?
C65A Fe2A C61A C62A -118.0(9) . . . . ?
C55A Fe2A C61A C62A 162.0(7) . . . . ?
C64A Fe2A C61A C62A -82.6(8) . . . . ?
C51A Fe2A C61A C62A 118.9(7) . . . . ?
C65A C61A C62A C63A -0.5(10) . . . . ?
Fe2A C61A C62A C63A 59.8(6) . . . . ?
C65A C61A C62A Fe2A -60.3(6) . . . . ?
C53A Fe2A C62A C63A 77.4(7) . . . . ?
C54A Fe2A C62A C63A 45.5(13) . . . . ?
C52A Fe2A C62A C63A 120.4(7) . . . . ?
C61A Fe2A C62A C63A -115.5(9) . . . . ?
C65A Fe2A C62A C63A -77.9(7) . . . . ?
C55A Fe2A C62A C63A -165.6(10) . . . . ?
C64A Fe2A C62A C63A -35.2(6) . . . . ?
C51A Fe2A C62A C63A 162.5(6) . . . . ?
C63A Fe2A C62A C61A 115.5(9) . . . . ?
C53A Fe2A C62A C61A -167.2(5) . . . . ?
C54A Fe2A C62A C61A 161.0(8) . . . . ?
C52A Fe2A C62A C61A -124.1(6) . . . . ?
C65A Fe2A C62A C61A 37.6(5) . . . . ?
C55A Fe2A C62A C61A -50.1(14) . . . . ?
C64A Fe2A C62A C61A 80.3(7) . . . . ?
C51A Fe2A C62A C61A -82.1(7) . . . . ?
C61A C62A C63A C64A -0.3(11) . . . . ?
Fe2A C62A C63A C64A 60.2(7) . . . . ?
C61A C62A C63A Fe2A -60.5(6) . . . . ?
C53A Fe2A C63A C64A 117.4(6) . . . . ?
C54A Fe2A C63A C64A 77.0(7) . . . . ?
C52A Fe2A C63A C64A 159.5(5) . . . . ?
C61A Fe2A C63A C64A -81.9(7) . . . . ?
C65A Fe2A C63A C64A -38.5(6) . . . . ?
C62A Fe2A C63A C64A -121.9(9) . . . . ?
C55A Fe2A C63A C64A 45.9(12) . . . . ?
C51A Fe2A C63A C64A -169.6(8) . . . . ?
C53A Fe2A C63A C62A -120.6(7) . . . . ?
C54A Fe2A C63A C62A -161.1(6) . . . . ?
C52A Fe2A C63A C62A -78.6(7) . . . . ?
C61A Fe2A C63A C62A 40.1(6) . . . . ?
C65A Fe2A C63A C62A 83.4(7) . . . . ?
C55A Fe2A C63A C62A 167.9(8) . . . . ?
C64A Fe2A C63A C62A 121.9(9) . . . . ?
C51A Fe2A C63A C62A -47.7(13) . . . . ?
C62A C63A C64A C65A 1.0(11) . . . . ?
Fe2A C63A C64A C65A 60.4(6) . . . . ?
C62A C63A C64A Fe2A -59.4(7) . . . . ?
C53A Fe2A C64A C63A -78.9(8) . . . . ?
C54A Fe2A C64A C63A -119.5(7) . . . . ?
C52A Fe2A C64A C63A -48.1(13) . . . . ?
C61A Fe2A C64A C63A 81.5(7) . . . . ?
C65A Fe2A C64A C63A 117.0(10) . . . . ?
C62A Fe2A C64A C63A 36.9(7) . . . . ?
C55A Fe2A C64A C63A -160.5(6) . . . . ?
C51A Fe2A C64A C63A 169.8(9) . . . . ?
C63A Fe2A C64A C65A -117.0(10) . . . . ?
C53A Fe2A C64A C65A 164.1(6) . . . . ?
C54A Fe2A C64A C65A 123.4(6) . . . . ?
C52A Fe2A C64A C65A -165.1(8) . . . . ?
C61A Fe2A C64A C65A -35.5(6) . . . . ?
C62A Fe2A C64A C65A -80.1(7) . . . . ?
C55A Fe2A C64A C65A 82.5(7) . . . . ?
C51A Fe2A C64A C65A 52.8(13) . . . . ?
C63A C64A C65A C61A -1.3(10) . . . . ?
Fe2A C64A C65A C61A 58.4(6) . . . . ?
C63A C64A C65A Fe2A -59.7(7) . . . . ?
C62A C61A C65A C64A 1.2(10) . . . . ?
Fe2A C61A C65A C64A -58.7(6) . . . . ?
C62A C61A C65A Fe2A 59.8(6) . . . . ?
C63A Fe2A C65A C64A 38.3(7) . . . . ?
C53A Fe2A C65A C64A -35.9(13) . . . . ?
C54A Fe2A C65A C64A -73.7(8) . . . . ?
C52A Fe2A C65A C64A 160.7(11) . . . . ?
C61A Fe2A C65A C64A 122.5(9) . . . . ?
C62A Fe2A C65A C64A 83.4(8) . . . . ?
C55A Fe2A C65A C64A -117.2(7) . . . . ?
C51A Fe2A C65A C64A -160.1(7) . . . . ?
C63A Fe2A C65A C61A -84.2(7) . . . . ?
C53A Fe2A C65A C61A -158.4(8) . . . . ?
C54A Fe2A C65A C61A 163.8(5) . . . . ?
C52A Fe2A C65A C61A 38.2(15) . . . . ?
C62A Fe2A C65A C61A -39.1(7) . . . . ?
C55A Fe2A C65A C61A 120.3(5) . . . . ?
C64A Fe2A C65A C61A -122.5(9) . . . . ?
C51A Fe2A C65A C61A 77.4(7) . . . . ?
C71 Fe5 C71 C76 -18(8) 3_775 . . . ?
C74 Fe5 C71 C76 116.4(12) 3_775 . . . ?
C74 Fe5 C71 C76 -63.6(12) . . . . ?
C75 Fe5 C71 C76 -28.9(11) . . . . ?
C75 Fe5 C71 C76 151.1(11) 3_775 . . . ?
C73 Fe5 C71 C76 79.8(13) 3_775 . . . ?
C73 Fe5 C71 C76 -100.2(13) . . . . ?
C72 Fe5 C71 C76 -130.8(16) . . . . ?
C72 Fe5 C71 C76 49.2(16) 3_775 . . . ?
C76 Fe5 C71 C76 179.997(6) 3_775 . . . ?
C71 Fe5 C71 C72 113(5) 3_775 . . . ?
C74 Fe5 C71 C72 -112.8(10) 3_775 . . . ?
C74 Fe5 C71 C72 67.2(10) . . . . ?
C75 Fe5 C71 C72 101.9(10) . . . . ?
C75 Fe5 C71 C72 -78.1(10) 3_775 . . . ?
C73 Fe5 C71 C72 -149.4(9) 3_775 . . . ?
C73 Fe5 C71 C72 30.6(9) . . . . ?
C72 Fe5 C71 C72 180.004(3) 3_775 . . . ?
C76 Fe5 C71 C72 130.8(16) . . . . ?
C76 Fe5 C71 C72 -49.2(16) 3_775 . . . ?
C71 Fe5 C71 C75 11(8) 3_775 . . . ?
C74 Fe5 C71 C75 145.4(7) 3_775 . . . ?
C74 Fe5 C71 C75 -34.6(7) . . . . ?
C75 Fe5 C71 C75 179.999(6) 3_775 . . . ?
C73 Fe5 C71 C75 108.7(7) 3_775 . . . ?
C73 Fe5 C71 C75 -71.3(7) . . . . ?
C72 Fe5 C71 C75 -101.9(10) . . . . ?
C72 Fe5 C71 C75 78.1(10) 3_775 . . . ?
C76 Fe5 C71 C75 28.9(11) . . . . ?
C76 Fe5 C71 C75 -151.1(11) 3_775 . . . ?
C76 C71 C72 C73 2.3(19) . . . . ?
C75 C71 C72 C73 1.0(12) . . . . ?
Fe5 C71 C72 C73 -57.9(10) . . . . ?
C76 C71 C72 Fe5 60.2(13) . . . . ?
C75 C71 C72 Fe5 58.9(6) . . . . ?
C71 Fe5 C72 C73 127.5(15) . . . . ?
C71 Fe5 C72 C73 -52.5(15) 3_775 . . . ?
C74 Fe5 C72 C73 -149.3(9) 3_775 . . . ?
C74 Fe5 C72 C73 30.7(9) . . . . ?
C75 Fe5 C72 C73 65.7(10) . . . . ?
C75 Fe5 C72 C73 -114.3(10) 3_775 . . . ?
C73 Fe5 C72 C73 179.998(11) 3_775 . . . ?
C72 Fe5 C72 C73 -141(20) 3_775 . . . ?
C76 Fe5 C72 C73 99.1(12) . . . . ?
C76 Fe5 C72 C73 -80.9(12) 3_775 . . . ?
C71 Fe5 C72 C71 180.002(3) 3_775 . . . ?
C74 Fe5 C72 C71 83.3(10) 3_775 . . . ?
C74 Fe5 C72 C71 -96.8(10) . . . . ?
C75 Fe5 C72 C71 -61.8(10) . . . . ?
C75 Fe5 C72 C71 118.2(10) 3_775 . . . ?
C73 Fe5 C72 C71 52.5(15) 3_775 . . . ?
C73 Fe5 C72 C71 -127.5(15) . . . . ?
C72 Fe5 C72 C71 91(19) 3_775 . . . ?
C76 Fe5 C72 C71 -28.4(10) . . . . ?
C76 Fe5 C72 C71 151.6(10) 3_775 . . . ?
C71 C72 C73 C74 -1(2) . . . . ?
Fe5 C72 C73 C74 -58.2(14) . . . . ?
C71 C72 C73 Fe5 57.2(10) . . . . ?
C71 Fe5 C73 C74 96.0(12) . . . . ?
C71 Fe5 C73 C74 -84.0(12) 3_775 . . . ?
C74 Fe5 C73 C74 180.001(15) 3_775 . . . ?
C75 Fe5 C73 C74 28.4(10) . . . . ?
C75 Fe5 C73 C74 -151.6(10) 3_775 . . . ?
C73 Fe5 C73 C74 -20(16) 3_775 . . . ?
C72 Fe5 C73 C74 127.7(15) . . . . ?
C72 Fe5 C73 C74 -52.3(15) 3_775 . . . ?
C76 Fe5 C73 C74 60.8(12) . . . . ?
C76 Fe5 C73 C74 -119.2(12) 3_775 . . . ?
C71 Fe5 C73 C72 -31.8(9) . . . . ?
C71 Fe5 C73 C72 148.2(9) 3_775 . . . ?
C74 Fe5 C73 C72 52.3(15) 3_775 . . . ?
C74 Fe5 C73 C72 -127.7(15) . . . . ?
C75 Fe5 C73 C72 -99.3(11) . . . . ?
C75 Fe5 C73 C72 80.7(11) 3_775 . . . ?
C73 Fe5 C73 C72 -148(15) 3_775 . . . ?
C72 Fe5 C73 C72 179.997(11) 3_775 . . . ?
C76 Fe5 C73 C72 -66.9(11) . . . . ?
C76 Fe5 C73 C72 113.1(11) 3_775 . . . ?
C72 C73 C74 C75 0(2) . . . . ?
Fe5 C73 C74 C75 -58.5(15) . . . . ?
C72 C73 C74 Fe5 58.6(12) . . . . ?
C72 C73 C74 C76 -0.1(16) . . . . ?
Fe5 C73 C74 C76 -58.7(6) . . . . ?
C71 Fe5 C74 C75 61.7(13) . . . . ?
C71 Fe5 C74 C75 -118.3(13) 3_775 . . . ?
C74 Fe5 C74 C75 139(17) 3_775 . . . ?
C75 Fe5 C74 C75 179.997(9) 3_775 . . . ?
C73 Fe5 C74 C75 -49(2) 3_775 . . . ?
C73 Fe5 C74 C75 131(2) . . . . ?
C72 Fe5 C74 C75 100.0(14) . . . . ?
C72 Fe5 C74 C75 -80.0(14) 3_775 . . . ?
C76 Fe5 C74 C75 26.3(13) . . . . ?
C76 Fe5 C74 C75 -153.8(13) 3_775 . . . ?
C71 Fe5 C74 C73 -69.1(11) . . . . ?
C71 Fe5 C74 C73 110.9(11) 3_775 . . . ?
C74 Fe5 C74 C73 8(17) 3_775 . . . ?
C75 Fe5 C74 C73 -131(2) . . . . ?
C75 Fe5 C74 C73 49(2) 3_775 . . . ?
C73 Fe5 C74 C73 179.999(15) 3_775 . . . ?
C72 Fe5 C74 C73 -30.9(10) . . . . ?
C72 Fe5 C74 C73 149.1(10) 3_775 . . . ?
C76 Fe5 C74 C73 -104.6(14) . . . . ?
C76 Fe5 C74 C73 75.4(14) 3_775 . . . ?
C71 Fe5 C74 C76 35.5(7) . . . . ?
C71 Fe5 C74 C76 -144.5(7) 3_775 . . . ?
C74 Fe5 C74 C76 113(17) 3_775 . . . ?
C75 Fe5 C74 C76 -26.3(13) . . . . ?
C75 Fe5 C74 C76 153.7(13) 3_775 . . . ?
C73 Fe5 C74 C76 -75.4(14) 3_775 . . . ?
C73 Fe5 C74 C76 104.6(14) . . . . ?
C72 Fe5 C74 C76 73.7(8) . . . . ?
C72 Fe5 C74 C76 -106.3(8) 3_775 . . . ?
C76 Fe5 C74 C76 180.0 3_775 . . . ?
C73 C74 C75 C76 0(3) . . . . ?
Fe5 C74 C75 C76 -58.8(17) . . . . ?
C73 C74 C75 C71 0.5(17) . . . . ?
Fe5 C74 C75 C71 -57.9(6) . . . . ?
C76 C74 C75 C71 0.9(14) . . . . ?
C73 C74 C75 Fe5 58.3(15) . . . . ?
C76 C74 C75 Fe5 58.8(17) . . . . ?
C72 C71 C75 C76 178(2) . . . . ?
Fe5 C71 C75 C76 -112.8(18) . . . . ?
C76 C71 C75 C74 -179(2) . . . . ?
C72 C71 C75 C74 -0.8(12) . . . . ?
Fe5 C71 C75 C74 68.5(9) . . . . ?
C76 C71 C75 Fe5 112.8(18) . . . . ?
C72 C71 C75 Fe5 -69.4(7) . . . . ?
C71 Fe5 C75 C76 30.8(13) . . . . ?
C71 Fe5 C75 C76 -149.2(13) 3_775 . . . ?
C74 Fe5 C75 C76 -46(2) 3_775 . . . ?
C74 Fe5 C75 C76 134(2) . . . . ?
C75 Fe5 C75 C76 5(15) 3_775 . . . ?
C73 Fe5 C75 C76 -75.5(16) 3_775 . . . ?
C73 Fe5 C75 C76 104.5(16) . . . . ?
C72 Fe5 C75 C76 68.2(14) . . . . ?
C72 Fe5 C75 C76 -111.8(14) 3_775 . . . ?
C76 Fe5 C75 C76 179.998(3) 3_775 . . . ?
C71 Fe5 C75 C74 -103.0(15) . . . . ?
C71 Fe5 C75 C74 77.0(15) 3_775 . . . ?
C74 Fe5 C75 C74 180.003(5) 3_775 . . . ?
C75 Fe5 C75 C74 -129(13) 3_775 . . . ?
C73 Fe5 C75 C74 150.7(13) 3_775 . . . ?
C73 Fe5 C75 C74 -29.3(13) . . . . ?
C72 Fe5 C75 C74 -65.6(14) . . . . ?
C72 Fe5 C75 C74 114.4(14) 3_775 . . . ?
C76 Fe5 C75 C74 -134(2) . . . . ?
C76 Fe5 C75 C74 46(2) 3_775 . . . ?
C71 Fe5 C75 C71 180.000(5) 3_775 . . . ?
C74 Fe5 C75 C71 -77.0(15) 3_775 . . . ?
C74 Fe5 C75 C71 103.0(15) . . . . ?
C75 Fe5 C75 C71 -26(13) 3_775 . . . ?
C73 Fe5 C75 C71 -106.3(7) 3_775 . . . ?
C73 Fe5 C75 C71 73.7(7) . . . . ?
C72 Fe5 C75 C71 37.4(5) . . . . ?
C72 Fe5 C75 C71 -142.6(5) 3_775 . . . ?
C76 Fe5 C75 C71 -30.8(13) . . . . ?
C76 Fe5 C75 C71 149.2(13) 3_775 . . . ?
C74 C75 C76 C71 2(3) . . . . ?
Fe5 C75 C76 C71 -55.5(14) . . . . ?
C71 C75 C76 C74 -2(3) . . . . ?
Fe5 C75 C76 C74 -57.1(16) . . . . ?
C74 C75 C76 Fe5 57.1(16) . . . . ?
C71 C75 C76 Fe5 55.5(14) . . . . ?
C72 C71 C76 C75 -3(2) . . . . ?
Fe5 C71 C76 C75 56.2(14) . . . . ?
C72 C71 C76 C74 -1.8(14) . . . . ?
C75 C71 C76 C74 0.8(12) . . . . ?
Fe5 C71 C76 C74 57.0(5) . . . . ?
C72 C71 C76 Fe5 -58.8(12) . . . . ?
C75 C71 C76 Fe5 -56.2(14) . . . . ?
C73 C74 C76 C75 180(2) . . . . ?
Fe5 C74 C76 C75 111(2) . . . . ?
C75 C74 C76 C71 -179(2) . . . . ?
C73 C74 C76 C71 1.1(13) . . . . ?
Fe5 C74 C76 C71 -67.4(9) . . . . ?
C75 C74 C76 Fe5 -111(2) . . . . ?
C73 C74 C76 Fe5 68.5(10) . . . . ?
C71 Fe5 C76 C75 -129(2) . . . . ?
C71 Fe5 C76 C75 51(2) 3_775 . . . ?
C74 Fe5 C76 C75 152.5(14) 3_775 . . . ?
C74 Fe5 C76 C75 -27.5(14) . . . . ?
C75 Fe5 C76 C75 180.000(3) 3_775 . . . ?
C73 Fe5 C76 C75 117.5(14) 3_775 . . . ?
C73 Fe5 C76 C75 -62.5(14) . . . . ?
C72 Fe5 C76 C75 -98.5(14) . . . . ?
C72 Fe5 C76 C75 81.5(14) 3_775 . . . ?
C76 Fe5 C76 C75 -158(3) 3_775 . . . ?
C71 Fe5 C76 C71 179.999(4) 3_775 . . . ?
C74 Fe5 C76 C71 -78.9(13) 3_775 . . . ?
C74 Fe5 C76 C71 101.1(13) . . . . ?
C75 Fe5 C76 C71 129(2) . . . . ?
C75 Fe5 C76 C71 -51(2) 3_775 . . . ?
C73 Fe5 C76 C71 -113.9(11) 3_775 . . . ?
C73 Fe5 C76 C71 66.1(11) . . . . ?
C72 Fe5 C76 C71 30.0(10) . . . . ?
C72 Fe5 C76 C71 -149.9(10) 3_775 . . . ?
C76 Fe5 C76 C71 -30(3) 3_775 . . . ?
C71 Fe5 C76 C74 -101.1(13) . . . . ?
C71 Fe5 C76 C74 78.9(13) 3_775 . . . ?
C74 Fe5 C76 C74 180.0 3_775 . . . ?
C75 Fe5 C76 C74 27.5(14) . . . . ?
C75 Fe5 C76 C74 -152.5(14) 3_775 . . . ?
C73 Fe5 C76 C74 145.0(8) 3_775 . . . ?
C73 Fe5 C76 C74 -35.0(8) . . . . ?
C72 Fe5 C76 C74 -71.0(9) . . . . ?
C72 Fe5 C76 C74 109.0(9) 3_775 . . . ?
C76 Fe5 C76 C74 -131(3) 3_775 . . . ?
C86 C81 C82 C83 -5(4) . . . . ?
C87 C81 C82 C83 -179(2) . . . . ?
C81 C82 C83 C84 -1(4) . . . . ?
C82 C83 C84 C85 3(3) . . . . ?
C83 C84 C85 C86 2(3) . . . . ?
C82 C81 C86 C85 10(3) . . . . ?
C87 C81 C86 C85 -176(2) . . . . ?
C84 C85 C86 C81 -9(3) . . . . ?
